data_7100699
loop_
_publ_author_name
'Talal Mallah'
'Laure Catala'
'Regis Guillot'
'Jean-Noel Rebilly'
'Eric Riviere'
'W. Wernsdorfer'

_publ_section_title
;
One Step Assembly of a Nonanuclear CrIII2NiII7
Bimetallic Cyanide Bridged Complex
;
_journal_name_full 'Chemical Communications'
_journal_paper_doi 10.1039/b514053f
_journal_year 2006
_chemical_formula_sum 'C230 H311 B4 Cl4 Cr2 N33 Ni7 O7'
_chemical_formula_weight 4350.26
_space_group_IT_number 14
_symmetry_cell_setting monoclinic
_symmetry_space_group_name_Hall '-P 2yn'
_symmetry_space_group_name_H-M 'P 1 21/n 1'
_cell_angle_alpha 90.00
_cell_angle_beta 108.828(2)
_cell_angle_gamma 90.00
_cell_formula_units_Z 4
_cell_length_a 26.3093(14)
_cell_length_b 26.2548(13)
_cell_length_c 36.3513(18)
_cell_measurement_temperature 100(1)
_cell_volume 23766(2)
_diffrn_ambient_temperature 100(1)
_exptl_crystal_density_diffrn 1.215
_cod_original_sg_symbol_H-M 'P 21/n'
_cod_database_code 7100699

loop_
_symmetry_equiv_pos_as_xyz
'x, y, z'
'-x+1/2, y+1/2, -z+1/2'
'-x, -y, -z'
'x-1/2, -y-1/2, z-1/2'

loop_
_atom_site_label
_atom_site_type_symbol
_atom_site_fract_x
_atom_site_fract_y
_atom_site_fract_z
_atom_site_U_iso_or_equiv
_atom_site_adp_type
_atom_site_occupancy
_atom_site_symmetry_multiplicity
_atom_site_calc_flag
_atom_site_refinement_flags
_atom_site_disorder_assembly
_atom_site_disorder_group
N71 N 0.811(7) 0.131(6) 0.389(4) 0.05(5) Uani 1 1 d . . .
C209 C 0.499(7) 0.231(6) 0.348(5) 0.03(4) Uani 1 1 d . . .
H209 H 0.5204 0.2049 0.3399 0.041 Uiso 1 1 calc R . .
C507 C 0.147(7) 0.036(7) 0.123(5) 0.04(4) Uani 1 1 d . . .
H57A H 0.1203 0.0530 0.1316 0.064 Uiso 1 1 calc R . .
H57B H 0.1637 0.0098 0.1412 0.064 Uiso 1 1 calc R . .
H57C H 0.1295 0.0209 0.0979 0.064 Uiso 1 1 calc R . .
N800 N 0.434(6) 0.073(6) 0.296(5) 0.05(4) Uani 1 1 d . . .
C300 C 0.567(7) -0.031(7) 0.377(5) 0.04(4) Uani 1 1 d . . .
H30A H 0.5534 -0.0578 0.3897 0.051 Uiso 1 1 calc R . .
H30B H 0.6060 -0.0306 0.3891 0.051 Uiso 1 1 calc R . .
C201 C 0.512(7) 0.366(6) 0.243(5) 0.04(4) Uani 1 1 d . . .
H21A H 0.5028 0.3592 0.2156 0.045 Uiso 1 1 calc R . .
H21B H 0.5345 0.3966 0.2487 0.045 Uiso 1 1 calc R . .
C210 C 0.444(7) 0.210(7) 0.338(5) 0.04(4) Uani 1 1 d . . .
H21C H 0.4289 0.2060 0.3105 0.064 Uiso 1 1 calc R . .
H21D H 0.4222 0.2337 0.3469 0.064 Uiso 1 1 calc R . .
H21E H 0.4451 0.1781 0.3507 0.064 Uiso 1 1 calc R . .
C301 C 0.556(7) -0.047(7) 0.336(5) 0.04(5) Uani 1 1 d . . .
H31A H 0.5788 -0.0273 0.3245 0.053 Uiso 1 1 calc R . .
H31B H 0.5650 -0.0825 0.3346 0.053 Uiso 1 1 calc R . .
C108 C 0.391(8) -0.040(8) 0.124(6) 0.05(6) Uani 1 1 d . . .
H18A H 0.4184 -0.0334 0.1486 0.082 Uiso 1 1 calc R . .
H18B H 0.4050 -0.0620 0.1087 0.082 Uiso 1 1 calc R . .
H18C H 0.3611 -0.0568 0.1292 0.082 Uiso 1 1 calc R . .
C705 C 0.862(7) 0.158(7) 0.456(5) 0.04(4) Uani 1 1 d . . .
H75A H 0.8817 0.1455 0.4819 0.049 Uiso 1 1 calc R . .
H75B H 0.8855 0.1807 0.4480 0.049 Uiso 1 1 calc R . .
C203 C 0.559(6) 0.296(7) 0.335(5) 0.04(4) Uani 1 1 d . . .
H23M H 0.5708 0.3099 0.3610 0.044 Uiso 1 1 calc R . .
H23N H 0.5826 0.2673 0.3347 0.044 Uiso 1 1 calc R . .
C606 C 0.652(7) 0.242(8) 0.139(5) 0.04(5) Uani 1 1 d . . .
H606 H 0.6289 0.2269 0.1530 0.054 Uiso 1 1 calc R . .
C709 C 0.801(7) 0.173(7) 0.493(5) 0.04(4) Uani 1 1 d . . .
H709 H 0.7682 0.1913 0.4914 0.049 Uiso 1 1 calc R . .
C213 C 0.628(7) 0.351(7) 0.250(6) 0.05(5) Uani 1 1 d . . .
H23A H 0.6415 0.3650 0.2760 0.076 Uiso 1 1 calc R . .
H23B H 0.6093 0.3777 0.2326 0.076 Uiso 1 1 calc R . .
H02C H 0.6567 0.3384 0.2424 0.076 Uiso 1 1 calc R . .
C412 C 0.097(7) 0.247(7) 0.273(5) 0.05(5) Uani 1 1 d . . .
H023 H 0.0896 0.2425 0.2455 0.055 Uiso 1 1 calc R . .
C612 C 0.750(7) 0.081(7) 0.215(6) 0.04(5) Uani 1 1 d . . .
H027 H 0.7115 0.0804 0.2099 0.053 Uiso 1 1 calc R . .
C707 C 0.772(8) 0.321(7) 0.344(6) 0.05(5) Uani 1 1 d . . .
H03A H 0.7885 0.3059 0.3271 0.080 Uiso 1 1 calc R . .
H03B H 0.7979 0.3400 0.3641 0.080 Uiso 1 1 calc R . .
H03C H 0.7441 0.3443 0.3294 0.080 Uiso 1 1 calc R . .
C402 C 0.149(7) 0.209(7) 0.337(5) 0.04(4) Uani 1 1 d . . .
H42A H 0.1282 0.2360 0.3439 0.046 Uiso 1 1 calc R . .
H42B H 0.1430 0.1781 0.3496 0.046 Uiso 1 1 calc R . .
C403 C 0.206(7) 0.223(7) 0.354(5) 0.04(4) Uani 1 1 d . . .
H03F H 0.2176 0.2193 0.3817 0.045 Uiso 1 1 calc R . .
H03G H 0.2112 0.2578 0.3476 0.045 Uiso 1 1 calc R . .
C109 C 0.474(7) 0.186(6) 0.136(5) 0.04(4) Uani 1 1 d . . .
H011 H 0.4988 0.1855 0.1622 0.043 Uiso 1 1 calc R . .
C409 C 0.297(7) 0.212(7) 0.348(5) 0.04(4) Uani 1 1 d . . .
H025 H 0.3181 0.1880 0.3380 0.053 Uiso 1 1 calc R . .
C303 C 0.418(7) -0.043(7) 0.331(6) 0.05(5) Uani 1 1 d . . .
H02D H 0.3988 -0.0656 0.3428 0.058 Uiso 1 1 calc R . .
H02E H 0.3936 -0.0313 0.3065 0.058 Uiso 1 1 calc R . .
C405 C 0.233(8) 0.097(7) 0.321(5) 0.05(5) Uani 1 1 d . . .
H03H H 0.2642 0.0935 0.3128 0.055 Uiso 1 1 calc R . .
H03I H 0.2263 0.0640 0.3309 0.055 Uiso 1 1 calc R . .
C400 C 0.134(7) 0.109(7) 0.295(5) 0.04(4) Uani 1 1 d . . .
H03J H 0.1132 0.0793 0.2838 0.051 Uiso 1 1 calc R . .
H03K H 0.1419 0.1070 0.3233 0.051 Uiso 1 1 calc R . .
C313 C 0.568(7) 0.110(6) 0.399(5) 0.04(4) Uani 1 1 d . . .
H33A H 0.5419 0.1170 0.3736 0.058 Uiso 1 1 calc R . .
H33B H 0.5955 0.1352 0.4044 0.058 Uiso 1 1 calc R . .
H33C H 0.5500 0.1112 0.4180 0.058 Uiso 1 1 calc R . .
C212 C 0.588(7) 0.308(6) 0.250(5) 0.04(4) Uani 1 1 d . . .
H038 H 0.6083 0.2804 0.2663 0.044 Uiso 1 1 calc R . .
C314 C 0.632(7) 0.044(8) 0.437(5) 0.05(5) Uani 1 1 d . . .
H04A H 0.6457 0.0104 0.4357 0.078 Uiso 1 1 calc R . .
H04B H 0.6145 0.0451 0.4562 0.078 Uiso 1 1 calc R . .
H04C H 0.6605 0.0682 0.4428 0.078 Uiso 1 1 calc R . .
C505 C 0.135(7) 0.154(7) 0.112(5) 0.04(4) Uani 1 1 d . . .
H55A H 0.1283 0.1357 0.1330 0.044 Uiso 1 1 calc R . .
H55B H 0.1009 0.1617 0.0927 0.044 Uiso 1 1 calc R . .
C107 C 0.328(7) -0.001(8) 0.065(6) 0.05(5) Uani 1 1 d . . .
H04D H 0.3168 0.0303 0.0511 0.079 Uiso 1 1 calc R . .
H04E H 0.2986 -0.0176 0.0693 0.079 Uiso 1 1 calc R . .
H04F H 0.3424 -0.0230 0.0488 0.079 Uiso 1 1 calc R . .
C404 C 0.243(8) 0.137(7) 0.353(5) 0.04(4) Uani 1 1 d . . .
H44A H 0.2160 0.1334 0.3658 0.047 Uiso 1 1 calc R . .
H44B H 0.2778 0.1307 0.3721 0.047 Uiso 1 1 calc R . .
C206 C 0.382(7) 0.324(6) 0.219(5) 0.04(5) Uani 1 1 d . . .
H053 H 0.3657 0.2914 0.2199 0.051 Uiso 1 1 calc R . .
C304 C 0.468(7) -0.015(8) 0.398(5) 0.04(5) Uani 1 1 d . . .
H34A H 0.4468 -0.0096 0.4151 0.050 Uiso 1 1 calc R . .
H34B H 0.4751 -0.0509 0.3975 0.050 Uiso 1 1 calc R . .
C211 C 0.526(8) 0.238(7) 0.392(5) 0.05(5) Uani 1 1 d . . .
H06A H 0.5618 0.2511 0.3976 0.070 Uiso 1 1 calc R . .
H06B H 0.5276 0.2057 0.4050 0.070 Uiso 1 1 calc R . .
H06C H 0.5052 0.2615 0.4019 0.070 Uiso 1 1 calc R . .
C302 C 0.462(8) -0.071(7) 0.324(5) 0.05(5) Uani 1 1 d . . .
H32A H 0.4817 -0.0895 0.3472 0.062 Uiso 1 1 calc R . .
H32B H 0.4463 -0.0964 0.3037 0.062 Uiso 1 1 calc R . .
C410 C 0.297(7) 0.260(7) 0.326(6) 0.05(5) Uani 1 1 d . . .
H06D H 0.2785 0.2543 0.2984 0.070 Uiso 1 1 calc R . .
H06E H 0.3328 0.2708 0.3293 0.070 Uiso 1 1 calc R . .
H06F H 0.2781 0.2863 0.3346 0.070 Uiso 1 1 calc R . .
C101 C 0.397(7) 0.089(8) 0.078(5) 0.05(5) Uani 1 1 d . . .
H11A H 0.3762 0.0818 0.0516 0.062 Uiso 1 1 calc R . .
H11B H 0.3722 0.1034 0.0907 0.062 Uiso 1 1 calc R . .
C700 C 0.823(7) 0.241(6) 0.455(5) 0.04(4) Uani 1 1 d . . .
H70A H 0.8557 0.2500 0.4758 0.047 Uiso 1 1 calc R . .
H70B H 0.7936 0.2589 0.4592 0.047 Uiso 1 1 calc R . .
C514 C 0.192(7) 0.102(7) -0.009(5) 0.04(5) Uani 1 1 d . . .
H06G H 0.2182 0.0925 0.0150 0.067 Uiso 1 1 calc R . .
H06H H 0.2064 0.0944 -0.0301 0.067 Uiso 1 1 calc R . .
H06I H 0.1599 0.0826 -0.0133 0.067 Uiso 1 1 calc R . .
C310 C 0.405(8) 0.082(8) 0.382(6) 0.05(5) Uani 1 1 d . . .
H00D H 0.4314 0.1001 0.3738 0.078 Uiso 1 1 calc R . .
H00E H 0.4204 0.0726 0.4088 0.078 Uiso 1 1 calc R . .
H00F H 0.3743 0.1030 0.3785 0.078 Uiso 1 1 calc R . .
C200 C 0.461(7) 0.376(6) 0.253(5) 0.04(4) Uani 1 1 d . . .
H20A H 0.4381 0.3991 0.2340 0.048 Uiso 1 1 calc R . .
H20B H 0.4704 0.3925 0.2784 0.048 Uiso 1 1 calc R . .
C305 C 0.518(7) 0.012(8) 0.414(5) 0.04(5) Uani 1 1 d . . .
H35A H 0.5414 -0.0071 0.4361 0.052 Uiso 1 1 calc R . .
H35B H 0.5120 0.0451 0.4229 0.052 Uiso 1 1 calc R . .
C214 C 0.566(8) 0.286(7) 0.209(5) 0.04(5) Uani 1 1 d . . .
H07A H 0.5419 0.2591 0.2078 0.067 Uiso 1 1 calc R . .
H07B H 0.5958 0.2739 0.2009 0.067 Uiso 1 1 calc R . .
H07C H 0.5482 0.3129 0.1910 0.067 Uiso 1 1 calc R . .
C112 C 0.578(7) 0.012(7) 0.161(6) 0.05(5) Uani 1 1 d . . .
H074 H 0.5960 0.0407 0.1778 0.057 Uiso 1 1 calc R . .
C600 C 0.822(7) 0.123(9) 0.195(6) 0.05(5) Uani 1 1 d . . .
H60A H 0.8299 0.0945 0.1813 0.063 Uiso 1 1 calc R . .
H60B H 0.8428 0.1199 0.2224 0.063 Uiso 1 1 calc R . .
C704 C 0.848(8) 0.112(8) 0.428(5) 0.06(6) Uani 1 1 d . . .
H74A H 0.8805 0.0979 0.4252 0.067 Uiso 1 1 calc R . .
H74B H 0.8303 0.0862 0.4383 0.067 Uiso 1 1 calc R . .
C414 C 0.128(8) 0.298(7) 0.285(6) 0.05(5) Uani 1 1 d . . .
H07D H 0.1621 0.2954 0.2807 0.080 Uiso 1 1 calc R . .
H07E H 0.1340 0.3046 0.3121 0.080 Uiso 1 1 calc R . .
H07F H 0.1076 0.3252 0.2697 0.080 Uiso 1 1 calc R . .
C202 C 0.566(7) 0.336(7) 0.307(5) 0.04(4) Uani 1 1 d . . .
H22A H 0.5495 0.3670 0.3121 0.048 Uiso 1 1 calc R . .
H22B H 0.6038 0.3422 0.3127 0.048 Uiso 1 1 calc R . .
C408 C 0.181(8) 0.018(7) 0.261(6) 0.05(5) Uani 1 1 d . . .
H07G H 0.2099 0.0094 0.2841 0.081 Uiso 1 1 calc R . .
H07H H 0.1839 -0.0011 0.2395 0.081 Uiso 1 1 calc R . .
H07I H 0.1474 0.0114 0.2649 0.081 Uiso 1 1 calc R . .
C605 C 0.730(7) 0.117(9) 0.148(5) 0.05(6) Uani 1 1 d . . .
H65A H 0.7538 0.1225 0.1329 0.065 Uiso 1 1 calc R . .
H65B H 0.7158 0.0829 0.1431 0.065 Uiso 1 1 calc R . .
C411 C 0.325(8) 0.217(9) 0.390(5) 0.06(6) Uani 1 1 d . . .
H08A H 0.3249 0.1847 0.4024 0.089 Uiso 1 1 calc R . .
H08B H 0.3078 0.2420 0.4010 0.089 Uiso 1 1 calc R . .
H08C H 0.3620 0.2271 0.3945 0.089 Uiso 1 1 calc R . .
C100 C 0.438(8) 0.129(8) 0.079(5) 0.05(5) Uani 1 1 d . . .
H10M H 0.4564 0.1188 0.0607 0.058 Uiso 1 1 calc R . .
H10N H 0.4204 0.1609 0.0703 0.058 Uiso 1 1 calc R . .
C207 C 0.398(8) 0.324(8) 0.182(5) 0.05(5) Uani 1 1 d . . .
H08D H 0.4240 0.2975 0.1832 0.080 Uiso 1 1 calc R . .
H08E H 0.4143 0.3564 0.1790 0.080 Uiso 1 1 calc R . .
H08F H 0.3672 0.3186 0.1594 0.080 Uiso 1 1 calc R . .
C401 C 0.100(7) 0.155(7) 0.281(5) 0.04(5) Uani 1 1 d . . .
H41A H 0.0863 0.1542 0.2531 0.051 Uiso 1 1 calc R . .
H41B H 0.0696 0.1540 0.2909 0.051 Uiso 1 1 calc R . .
C407 C 0.139(8) 0.092(8) 0.216(6) 0.06(5) Uani 1 1 d . . .
H08G H 0.1429 0.1274 0.2108 0.083 Uiso 1 1 calc R . .
H08H H 0.1053 0.0855 0.2188 0.083 Uiso 1 1 calc R . .
H08I H 0.1422 0.0725 0.1938 0.083 Uiso 1 1 calc R . .
C614 C 0.776(7) 0.093(7) 0.258(5) 0.04(5) Uani 1 1 d . . .
H08J H 0.7653 0.1270 0.2630 0.066 Uiso 1 1 calc R . .
H08K H 0.8144 0.0922 0.2647 0.066 Uiso 1 1 calc R . .
H08L H 0.7645 0.0691 0.2735 0.066 Uiso 1 1 calc R . .
C102 C 0.448(7) 0.009(8) 0.077(6) 0.05(6) Uani 1 1 d . . .
H08M H 0.4269 -0.0210 0.0662 0.061 Uiso 1 1 calc R . .
H08N H 0.4513 0.0296 0.0561 0.061 Uiso 1 1 calc R . .
C306 C 0.492(9) -0.043(7) 0.268(6) 0.05(5) Uani 1 1 d . . .
H089 H 0.5127 -0.0156 0.2616 0.064 Uiso 1 1 calc R . .
C208 C 0.341(8) 0.366(7) 0.218(6) 0.05(5) Uani 1 1 d . . .
H09A H 0.3326 0.3640 0.2422 0.081 Uiso 1 1 calc R . .
H09B H 0.3091 0.3605 0.1967 0.081 Uiso 1 1 calc R . .
H09C H 0.3558 0.3987 0.2163 0.081 Uiso 1 1 calc R . .
C702 C 0.807(7) 0.212(8) 0.353(5) 0.04(5) Uani 1 1 d . . .
H72A H 0.7776 0.2043 0.3303 0.052 Uiso 1 1 calc R . .
H72B H 0.8309 0.2358 0.3459 0.052 Uiso 1 1 calc R . .
C309 C 0.389(7) 0.035(8) 0.358(6) 0.05(5) Uani 1 1 d . . .
H092 H 0.3714 0.0467 0.3314 0.055 Uiso 1 1 calc R . .
C711 C 0.790(8) 0.116(8) 0.495(6) 0.05(5) Uani 1 1 d . . .
H09D H 0.7630 0.1063 0.4707 0.080 Uiso 1 1 calc R . .
H09E H 0.7764 0.1098 0.5159 0.080 Uiso 1 1 calc R . .
H09F H 0.8219 0.0972 0.4982 0.080 Uiso 1 1 calc R . .
C609 C 0.854(8) 0.248(10) 0.222(5) 0.06(6) Uani 1 1 d . . .
H094 H 0.8348 0.2760 0.2303 0.074 Uiso 1 1 calc R . .
C110 C 0.417(8) 0.194(7) 0.138(6) 0.05(5) Uani 1 1 d . . .
H09G H 0.4074 0.1652 0.1513 0.074 Uiso 1 1 calc R . .
H09H H 0.3912 0.1961 0.1123 0.074 Uiso 1 1 calc R . .
H09I H 0.4156 0.2244 0.1521 0.074 Uiso 1 1 calc R . .
C710 C 0.843(8) 0.190(9) 0.530(5) 0.06(6) Uani 1 1 d . . .
H09J H 0.8495 0.2262 0.5289 0.088 Uiso 1 1 calc R . .
H09K H 0.8756 0.1718 0.5343 0.088 Uiso 1 1 calc R . .
H09L H 0.8298 0.1842 0.5518 0.088 Uiso 1 1 calc R . .
C604 C 0.685(7) 0.154(8) 0.136(5) 0.05(5) Uani 1 1 d . . .
H64M H 0.6694 0.1531 0.1077 0.058 Uiso 1 1 calc R . .
H64N H 0.6574 0.1441 0.1467 0.058 Uiso 1 1 calc R . .
C111 C 0.487(9) 0.232(8) 0.115(7) 0.06(6) Uani 1 1 d . . .
H09M H 0.5221 0.2282 0.1137 0.096 Uiso 1 1 calc R . .
H09N H 0.4850 0.2619 0.1300 0.096 Uiso 1 1 calc R . .
H09O H 0.4611 0.2344 0.0898 0.096 Uiso 1 1 calc R . .
C603 C 0.740(7) 0.228(11) 0.129(5) 0.07(7) Uani 1 1 d . . .
H09P H 0.7516 0.2005 0.1152 0.081 Uiso 1 1 calc R . .
H09Q H 0.7225 0.2536 0.1094 0.081 Uiso 1 1 calc R . .
C611 C 0.879(8) 0.215(9) 0.258(6) 0.06(6) Uani 1 1 d . . .
H10A H 0.8517 0.2002 0.2663 0.097 Uiso 1 1 calc R . .
H10B H 0.9032 0.2344 0.2783 0.097 Uiso 1 1 calc R . .
H10C H 0.8993 0.1876 0.2507 0.097 Uiso 1 1 calc R . .
C105 C 0.534(8) 0.129(8) 0.118(6) 0.06(5) Uani 1 1 d . . .
H10D H 0.5415 0.1528 0.1003 0.069 Uiso 1 1 calc R . .
H10E H 0.5574 0.1370 0.1441 0.069 Uiso 1 1 calc R . .
C601 C 0.836(8) 0.172(10) 0.179(6) 0.07(7) Uani 1 1 d . . .
H10F H 0.8750 0.1754 0.1877 0.080 Uiso 1 1 calc R . .
H10G H 0.8238 0.1704 0.1510 0.080 Uiso 1 1 calc R . .
C103 C 0.501(7) -0.007(9) 0.102(6) 0.06(7) Uani 1 1 d . . .
H10H H 0.5223 -0.0166 0.0856 0.076 Uiso 1 1 calc R . .
H10I H 0.4977 -0.0364 0.1169 0.076 Uiso 1 1 calc R . .
C307 C 0.513(11) -0.093(8) 0.258(7) 0.08(7) Uani 1 1 d . . .
H37A H 0.5493 -0.0976 0.2738 0.118 Uiso 1 1 calc R . .
H37B H 0.5106 -0.0928 0.2310 0.118 Uiso 1 1 calc R . .
H37C H 0.4913 -0.1206 0.2622 0.118 Uiso 1 1 calc R . .
C703 C 0.837(9) 0.165(9) 0.369(5) 0.06(6) Uani 1 1 d . . .
H73D H 0.8435 0.1469 0.3478 0.071 Uiso 1 1 calc R . .
H73E H 0.8721 0.1748 0.3871 0.071 Uiso 1 1 calc R . .
C413 C 0.043(8) 0.252(9) 0.281(6) 0.06(6) Uani 1 1 d . . .
H11D H 0.0230 0.2207 0.2738 0.092 Uiso 1 1 calc R . .
H11E H 0.0223 0.2793 0.2654 0.092 Uiso 1 1 calc R . .
H11F H 0.0488 0.2590 0.3078 0.092 Uiso 1 1 calc R . .
C607 C 0.619(8) 0.245(10) 0.097(6) 0.07(7) Uani 1 1 d . . .
H07J H 0.6091 0.2119 0.0861 0.100 Uiso 1 1 calc R . .
H07K H 0.6391 0.2624 0.0826 0.100 Uiso 1 1 calc R . .
H07L H 0.5866 0.2646 0.0941 0.100 Uiso 1 1 calc R . .
C113 C 0.561(8) -0.025(8) 0.188(7) 0.06(6) Uani 1 1 d . . .
H11G H 0.5346 -0.0095 0.1969 0.094 Uiso 1 1 calc R . .
H11H H 0.5919 -0.0343 0.2093 0.094 Uiso 1 1 calc R . .
H11I H 0.5462 -0.0553 0.1731 0.094 Uiso 1 1 calc R . .
C311 C 0.346(8) 0.006(9) 0.371(6) 0.06(6) Uani 1 1 d . . .
H11J H 0.3348 -0.0237 0.3545 0.090 Uiso 1 1 calc R . .
H11K H 0.3157 0.0276 0.3678 0.090 Uiso 1 1 calc R . .
H11L H 0.3611 -0.0044 0.3973 0.090 Uiso 1 1 calc R . .
C608 C 0.666(8) 0.296(9) 0.155(6) 0.06(6) Uani 1 1 d . . .
H11M H 0.6866 0.2952 0.1818 0.091 Uiso 1 1 calc R . .
H11N H 0.6335 0.3151 0.1512 0.091 Uiso 1 1 calc R . .
H11O H 0.6867 0.3127 0.1406 0.091 Uiso 1 1 calc R . .
C114 C 0.620(8) -0.013(9) 0.147(7) 0.07(8) Uani 1 1 d . . .
H11P H 0.6311 0.0099 0.1306 0.107 Uiso 1 1 calc R . .
H11Q H 0.6047 -0.0433 0.1323 0.107 Uiso 1 1 calc R . .
H11R H 0.6503 -0.0227 0.1687 0.107 Uiso 1 1 calc R . .
C308 C 0.435(9) -0.035(8) 0.244(5) 0.06(6) Uani 1 1 d . . .
H11S H 0.4230 -0.0031 0.2508 0.092 Uiso 1 1 calc R . .
H11T H 0.4138 -0.0622 0.2488 0.092 Uiso 1 1 calc R . .
H11U H 0.4327 -0.0348 0.2171 0.092 Uiso 1 1 calc R . .
C602 C 0.789(8) 0.251(10) 0.158(6) 0.06(7) Uani 1 1 d . . .
H11V H 0.8152 0.2598 0.1454 0.078 Uiso 1 1 calc R . .
H11W H 0.7785 0.2828 0.1677 0.078 Uiso 1 1 calc R . .
C104 C 0.546(7) 0.076(9) 0.108(6) 0.05(6) Uani 1 1 d . . .
H14M H 0.5290 0.0707 0.0803 0.064 Uiso 1 1 calc R . .
H14N H 0.5849 0.0733 0.1130 0.064 Uiso 1 1 calc R . .
C613 C 0.767(8) 0.029(9) 0.206(7) 0.08(7) Uani 1 1 d . . .
H12A H 0.7504 0.0223 0.1782 0.113 Uiso 1 1 calc R . .
H12B H 0.7556 0.0032 0.2201 0.113 Uiso 1 1 calc R . .
H12C H 0.8053 0.0273 0.2119 0.113 Uiso 1 1 calc R . .
C610 C 0.898(8) 0.273(10) 0.208(7) 0.07(7) Uani 1 1 d . . .
H12D H 0.8817 0.2944 0.1862 0.109 Uiso 1 1 calc R . .
H12E H 0.9186 0.2467 0.2010 0.109 Uiso 1 1 calc R . .
H12F H 0.9218 0.2932 0.2288 0.109 Uiso 1 1 calc R . .
C712 C 0.788(13) 0.086(10) 0.364(6) 0.10(12) Uani 1 1 d . . .
H122 H 0.7668 0.0988 0.3382 0.115 Uiso 1 1 calc R . .
C714 C 0.747(14) 0.058(9) 0.382(8) 0.12(14) Uani 1 1 d . . .
H12G H 0.7206 0.0816 0.3836 0.174 Uiso 1 1 calc R . .
H12H H 0.7665 0.0447 0.4069 0.174 Uiso 1 1 calc R . .
H12I H 0.7298 0.0301 0.3649 0.174 Uiso 1 1 calc R . .
C713 C 0.832(16) 0.051(11) 0.358(7) 0.14(19) Uani 1 1 d . . .
H12J H 0.8541 0.0704 0.3465 0.216 Uiso 1 1 calc R . .
H12K H 0.8152 0.0236 0.3403 0.216 Uiso 1 1 calc R . .
H12L H 0.8534 0.0372 0.3821 0.216 Uiso 1 1 calc R . .
O900 O 0.799(6) 0.181(6) 0.067(5) 0.07(4) Uani 1 1 d . . .
O901 O 0.300(7) 0.391(8) 0.299(6) 0.10(6) Uani 1 1 d . . .
C901 C 0.840(9) 0.197(8) 0.062(6) 0.06(5) Uani 1 1 d . . .
C904 C 0.253(10) 0.399(8) 0.291(7) 0.06(6) Uani 1 1 d . . .
C900 C 0.894(9) 0.194(9) 0.094(6) 0.06(6) Uani 1 1 d . . .
C903 C 0.215(9) 0.403(10) 0.249(8) 0.08(7) Uani 1 1 d . . .
C905 C 0.229(14) 0.408(11) 0.325(9) 0.11(10) Uani 1 1 d . . .
C902 C 0.841(11) 0.222(13) 0.024(9) 0.11(10) Uani 1 1 d . . .
O902 O 0.489(14) 0.368(9) 0.137(7) 0.17(13) Uani 1 1 d . . .
C906 C 0.49(2) 0.398(10) 0.111(8) 0.13(16) Uani 1 1 d . . .
C907 C 0.54(2) 0.415(18) 0.102(14) 0.18(19) Uani 1 1 d . . .
C908 C 0.436(18) 0.420(15) 0.086(11) 0.15(19) Uani 1 1 d . . .
C79 C 0.3420(11) 0.6265(12) 0.0424(14) 0.2(3) Uani 1 1 d . . .
C84 C 0.293(8) 0.647(8) 0.050(6) 0.11(8) Uani 1 1 d . . .
H701 H 0.2814 0.6301 0.0682 0.072 Uiso 1 1 calc R . .
C83 C 0.264(12) 0.688(17) 0.032(14) 0.12(9) Uani 1 1 d . . .
H702 H 0.2362 0.7023 0.0385 0.085 Uiso 1 1 calc R . .
C82 C 0.28(2) 0.706(17) 0.000(15) 0.11(8) Uani 1 1 d . . .
H703 H 0.2638 0.7294 -0.0176 0.072 Uiso 1 1 calc R . .
C81 C 0.34(2) 0.69(3) -0.004(15) 0.12(7) Uani 1 1 d . . .
H704 H 0.3488 0.7050 -0.0213 0.080 Uiso 1 1 calc R . .
C80 C 0.3729(11) 0.642(3) 0.012(3) 0.17(15) Uani 1 1 d . . .
H705 H 0.4025 0.6285 0.0068 1.604 Uiso 1 1 calc R . .
C89 C 0.513(11) 0.612(11) 0.160(8) 0.12(8) Uani 1 1 d . . .
H904 H 0.5417 0.5922 0.1742 0.092 Uiso 1 1 calc R . .
C85 C 0.4363(13) 0.5995(14) 0.0996(11) 0.10(9) Uani 1 1 d . . .
C88 C 0.517(15) 0.661(15) 0.164(11) 0.13(12) Uani 1 1 d . . .
H903 H 0.5433 0.6753 0.1853 0.154 Uiso 1 1 calc R . .
C87 C 0.481(17) 0.690(18) 0.138(12) 0.15(14) Uani 1 1 d . . .
H902 H 0.4842 0.7248 0.1344 0.185 Uiso 1 1 calc R . .
C90 C 0.46(3) 0.59(4) 0.13(2) 0.12(7) Uani 1 1 d . . .
H905 H 0.4530 0.5568 0.1423 0.417 Uiso 1 1 calc R . .
C86 C 0.44(3) 0.66(3) 0.11(2) 0.11(8) Uani 1 1 d . . .
H901 H 0.4034 0.6757 0.1070 0.313 Uiso 1 1 calc R . .
C91 C 0.4154(10) 0.5490(9) 0.0461(11) 0.142(8) Uani 1 1 d . . .
C92 C 0.3804(5) 0.5263(5) 0.0110(3) 0.102(6) Uani 1 1 d . . .
H805 H 0.3435 0.5277 0.0061 0.123 Uiso 1 1 calc R . .
C96 C 0.4718(4) 0.5494(6) 0.0567(7) 0.30(3) Uani 1 1 d . . .
H801 H 0.4952 0.5638 0.0792 0.356 Uiso 1 1 calc R . .
C95 C 0.4871(10) 0.5241(8) 0.0271(8) 0.50(5) Uani 1 1 d . . .
H802 H 0.5240 0.5227 0.0319 0.605 Uiso 1 1 calc R . .
C94 C 0.4564(10) 0.5006(9) -0.0084(7) 0.79(10) Uani 1 1 d . . .
H803 H 0.4721 0.4853 -0.0251 0.944 Uiso 1 1 calc R . .
C93 C 0.4000(10) 0.5023(8) -0.0163(7) 0.62(7) Uani 1 1 d . . .
H804 H 0.3766 0.4879 -0.0388 0.740 Uiso 1 1 calc R . .
O904 O 0.123(15) 0.980(13) 0.027(9) 0.19(14) Uani 1 1 d . . .
O905 O 0.32(2) 0.83(2) 0.107(15) 0.3(2) Uiso 1 1 d . . .
C912 C 0.10(5) 0.964(19) -0.01(2) 0.4(9) Uani 1 1 d . . .
O903 O 0.32(2) 0.13(3) 0.61(2) 0.3(4) Uani 1 1 d . . .
C910 C 0.26(5) 0.12(2) 0.583(15) 0.4(9) Uani 1 1 d . . .
C909 C 0.26(3) 0.080(19) 0.562(15) 0.2(3) Uani 1 1 d . . .
C911 C 0.26(3) 0.17(4) 0.58(4) 0.5(12) Uani 1 1 d . . .
C913 C 0.82(2) 0.391(12) 0.196(17) 0.2(3) Uani 1 1 d . . .
O906 O 0.76(2) 0.41(2) 0.181(18) 0.3(2) Uani 1 1 d . . .
C916 C 0.71(5) 0.43(3) 0.20(2) 0.4(7) Uani 1 1 d . . .
C914 C 0.83(3) 0.39(2) 0.243(19) 0.2(2) Uiso 1 1 d . . .
C915 C 0.78(4) 0.40(3) 0.25(3) 0.3(4) Uiso 1 1 d . . .
Ni1 Ni 0.4717(8) 0.0616(8) 0.1486(5) 0.027(5) Uani 1 1 d . . .
Ni2 Ni 0.4843(7) 0.2696(7) 0.2589(5) 0.023(5) Uani 1 1 d . . .
Ni3 Ni 0.4877(8) 0.0381(7) 0.3355(5) 0.027(5) Uani 1 1 d . . .
Ni4 Ni 0.2014(8) 0.1859(8) 0.2775(6) 0.030(6) Uani 1 1 d . . .
Cr2 Cr 0.6085(9) 0.1222(8) 0.2708(6) 0.021(6) Uani 1 1 d . . .
Ni5 Ni 0.2240(8) 0.1647(8) 0.0825(6) 0.028(5) Uani 1 1 d . . .
Ni7 Ni 0.7527(8) 0.1760(8) 0.4014(6) 0.031(6) Uani 1 1 d . . .
Cr1 Cr 0.3528(9) 0.1235(9) 0.2225(6) 0.021(6) Uani 1 1 d . . .
Ni6 Ni 0.7431(8) 0.1964(9) 0.2059(6) 0.035(6) Uani 1 1 d . . .
Cl5 Cl 0.2932(16) 0.1757(18) 0.0585(12) 0.040(11) Uani 1 1 d . . .
Cl6 Cl 0.7512(19) 0.2590(17) 0.2509(12) 0.043(11) Uani 1 1 d . . .
Cl4 Cl 0.1741(19) 0.2322(19) 0.2216(12) 0.048(12) Uani 1 1 d . . .
Cl7 Cl 0.6851(17) 0.190(2) 0.4270(14) 0.050(12) Uani 1 1 d . . .
C801 C 0.400(5) 0.186(5) 0.232(4) 0.01(3) Uani 1 1 d . . .
C802 C 0.397(5) 0.090(5) 0.193(4) 0.01(3) Uani 1 1 d . . .
C806 C 0.566(5) 0.089(5) 0.301(4) 0.01(3) Uani 1 1 d . . .
N12 N 0.419(5) 0.038(5) 0.099(3) 0.03(3) Uani 1 1 d . . .
C808 C 0.563(5) 0.184(5) 0.267(4) 0.01(3) Uani 1 1 d . . .
N803 N 0.270(5) 0.167(5) 0.264(4) 0.03(3) Uani 1 1 d . . .
C807 C 0.554(5) 0.097(5) 0.223(4) 0.01(3) Uani 1 1 d . . .
N810 N 0.677(5) 0.170(5) 0.220(4) 0.03(3) Uani 1 1 d . . .
N804 N 0.277(5) 0.157(5) 0.139(4) 0.03(3) Uani 1 1 d . . .
N50 N 0.163(5) 0.172(5) 0.026(4) 0.03(3) Uani 1 1 d . . .
N20 N 0.502(5) 0.277(5) 0.325(4) 0.03(3) Uani 1 1 d . . .
N52 N 0.166(5) 0.120(5) 0.094(3) 0.03(3) Uani 1 1 d . . .
N51 N 0.188(5) 0.227(5) 0.099(4) 0.03(3) Uani 1 1 d . . .
N72 N 0.786(5) 0.238(5) 0.383(4) 0.03(3) Uani 1 1 d . . .
C800 C 0.402(5) 0.095(5) 0.272(4) 0.01(3) Uani 1 1 d . . .
N31 N 0.499(6) -0.039(5) 0.312(4) 0.04(4) Uani 1 1 d . . .
C803 C 0.302(6) 0.154(5) 0.250(4) 0.02(3) Uani 1 1 d . . .
C804 C 0.304(6) 0.148(6) 0.169(4) 0.02(3) Uani 1 1 d . . .
N10 N 0.478(6) 0.136(5) 0.117(4) 0.03(3) Uani 1 1 d . . .
N807 N 0.521(6) 0.083(5) 0.195(5) 0.04(4) Uani 1 1 d . . .
N30 N 0.546(5) 0.017(5) 0.384(4) 0.04(3) Uani 1 1 d . . .
N11 N 0.530(5) 0.035(6) 0.129(4) 0.04(4) Uani 1 1 d . . .
N70 N 0.814(5) 0.185(5) 0.457(4) 0.03(3) Uani 1 1 d . . .
C809 C 0.664(6) 0.149(5) 0.320(4) 0.02(3) Uani 1 1 d . . .
N21 N 0.542(5) 0.323(5) 0.266(4) 0.03(3) Uani 1 1 d . . .
C706 C 0.747(7) 0.280(6) 0.362(5) 0.03(4) Uani 1 1 d . . .
H026 H 0.7188 0.2642 0.3409 0.040 Uiso 1 1 calc R . .
N802 N 0.421(6) 0.076(5) 0.174(4) 0.04(4) Uani 1 1 d . . .
C13 C 0.479(7) 0.227(6) 0.516(5) 0.03(4) Uani 1 1 d . . .
N22 N 0.433(5) 0.328(5) 0.254(4) 0.03(3) Uani 1 1 d . . .
C701 C 0.829(7) 0.259(7) 0.417(5) 0.04(4) Uani 1 1 d . . .
H02F H 0.8278 0.2955 0.4162 0.047 Uiso 1 1 calc R . .
H02G H 0.8638 0.2481 0.4159 0.047 Uiso 1 1 calc R . .
N41 N 0.131(5) 0.202(5) 0.294(4) 0.03(3) Uani 1 1 d . . .
N42 N 0.185(5) 0.110(5) 0.286(4) 0.04(3) Uani 1 1 d . . .
C810 C 0.651(6) 0.155(6) 0.238(4) 0.02(3) Uani 1 1 d . . .
N806 N 0.536(7) 0.071(5) 0.315(4) 0.04(4) Uani 1 1 d . . .
N32 N 0.436(5) 0.003(5) 0.357(4) 0.03(3) Uani 1 1 d . . .
C8 C 0.588(6) 0.119(6) 0.558(4) 0.03(4) Uani 1 1 d . . .
H8 H 0.5785 0.1064 0.5788 0.034 Uiso 1 1 calc R . .
C2 C 0.541(6) 0.190(6) 0.611(4) 0.03(4) Uani 1 1 d . . .
H2 H 0.5728 0.1939 0.6049 0.034 Uiso 1 1 calc R . .
N809 N 0.697(6) 0.163(5) 0.349(4) 0.04(4) Uani 1 1 d . . .
C25 C 0.956(7) 0.997(6) 0.214(5) 0.03(4) Uani 1 1 d . . .
C509 C 0.228(7) 0.270(6) 0.120(5) 0.04(4) Uani 1 1 d . . .
H036 H 0.2561 0.2533 0.1406 0.045 Uiso 1 1 calc R . .
N801 N 0.430(6) 0.219(6) 0.241(4) 0.05(4) Uani 1 1 d . . .
N60 N 0.814(6) 0.218(7) 0.191(4) 0.05(4) Uani 1 1 d . . .
C204 C 0.465(7) 0.318(6) 0.328(5) 0.04(4) Uani 1 1 d . . .
H03L H 0.4847 0.3505 0.3331 0.045 Uiso 1 1 calc R . .
H03M H 0.4520 0.3114 0.3493 0.045 Uiso 1 1 calc R . .
N62 N 0.701(6) 0.208(6) 0.148(4) 0.04(4) Uani 1 1 d . . .
C811 C 0.652(6) 0.057(6) 0.274(5) 0.03(4) Uani 1 1 d . . .
C59 C 0.348(7) 0.133(6) 0.984(4) 0.03(4) Uani 1 1 d . . .
H61 H 0.3296 0.1470 0.9991 0.041 Uiso 1 1 calc R . .
N808 N 0.533(6) 0.216(6) 0.263(4) 0.04(4) Uani 1 1 d . . .
C66 C 0.494(7) 0.239(6) 1.009(5) 0.04(4) Uani 1 1 d . . .
H68 H 0.4955 0.2143 1.0273 0.045 Uiso 1 1 calc R . .
C61 C 0.486(6) 0.223(6) 0.970(4) 0.03(4) Uani 1 1 d . . .
N40 N 0.241(6) 0.189(6) 0.338(4) 0.04(3) Uani 1 1 d . . .
C68 C 0.525(8) 0.151(7) 0.900(5) 0.04(4) Uani 1 1 d . . .
H81 H 0.5574 0.1421 0.9188 0.048 Uiso 1 1 calc R . .
C510 C 0.254(7) 0.293(7) 0.092(5) 0.04(4) Uani 1 1 d . . .
H04G H 0.2694 0.2665 0.0807 0.062 Uiso 1 1 calc R . .
H04H H 0.2815 0.3162 0.1059 0.062 Uiso 1 1 calc R . .
H04I H 0.2273 0.3110 0.0716 0.062 Uiso 1 1 calc R . .
C26 C 0.914(7) 0.988(6) 0.228(5) 0.04(4) Uani 1 1 d . . .
H26 H 0.8799 0.9842 0.2097 0.046 Uiso 1 1 calc R . .
C36 C 1.039(7) 0.964(6) 0.164(5) 0.03(4) Uani 1 1 d . . .
H36 H 1.0568 0.9804 0.1871 0.039 Uiso 1 1 calc R . .
C37 C 0.886(6) 1.007(6) 0.141(4) 0.03(4) Uani 1 1 d . . .
C5 C 0.451(7) 0.178(7) 0.630(5) 0.04(5) Uani 1 1 d . . .
H5 H 0.4193 0.1739 0.6369 0.050 Uiso 1 1 calc R . .
C805 C 0.306(7) 0.060(7) 0.216(4) 0.03(4) Uani 1 1 d . . .
C508 C 0.230(7) 0.047(7) 0.106(5) 0.04(4) Uani 1 1 d . . .
H04J H 0.2567 0.0702 0.1044 0.064 Uiso 1 1 calc R . .
H04K H 0.2121 0.0320 0.0812 0.064 Uiso 1 1 calc R . .
H04L H 0.2461 0.0202 0.1244 0.064 Uiso 1 1 calc R . .
C15 C 0.481(7) 0.320(6) 0.524(5) 0.03(4) Uani 1 1 d . . .
H15 H 0.4898 0.3477 0.5401 0.042 Uiso 1 1 calc R . .
C312 C 0.592(7) 0.057(7) 0.398(5) 0.04(4) Uani 1 1 d . . .
H047 H 0.6112 0.0573 0.3793 0.050 Uiso 1 1 calc R . .
C10 C 0.651(7) 0.119(7) 0.523(5) 0.04(5) Uani 1 1 d . . .
H10 H 0.6830 0.1081 0.5203 0.052 Uiso 1 1 calc R . .
C4 C 0.496(8) 0.196(6) 0.658(5) 0.04(4) Uani 1 1 d . . .
H4 H 0.4955 0.2041 0.6827 0.044 Uiso 1 1 calc R . .
C708 C 0.720(8) 0.303(7) 0.389(5) 0.04(5) Uani 1 1 d . . .
H04M H 0.7042 0.2758 0.3996 0.067 Uiso 1 1 calc R . .
H04N H 0.6920 0.3256 0.3745 0.067 Uiso 1 1 calc R . .
H04O H 0.7455 0.3208 0.4094 0.067 Uiso 1 1 calc R . .
C512 C 0.180(7) 0.158(7) -0.009(4) 0.03(4) Uani 1 1 d . . .
H049 H 0.2135 0.1766 -0.0068 0.040 Uiso 1 1 calc R . .
C41 C 0.800(7) 0.962(6) 0.114(5) 0.04(4) Uani 1 1 d . . .
H42 H 0.7797 0.9322 0.1127 0.045 Uiso 1 1 calc R . .
C502 C 0.153(7) 0.228(6) 0.025(5) 0.03(4) Uani 1 1 d . . .
H05E H 0.1218 0.2367 0.0036 0.036 Uiso 1 1 calc R . .
H05F H 0.1837 0.2462 0.0219 0.036 Uiso 1 1 calc R . .
C503 C 0.145(6) 0.246(6) 0.063(4) 0.03(4) Uani 1 1 d . . .
H05G H 0.1452 0.2834 0.0632 0.039 Uiso 1 1 calc R . .
H05H H 0.1102 0.2351 0.0632 0.039 Uiso 1 1 calc R . .
N61 N 0.763(6) 0.122(7) 0.191(4) 0.05(4) Uani 1 1 d . . .
N805 N 0.279(6) 0.025(6) 0.213(4) 0.05(4) Uani 1 1 d . . .
C19 C 0.449(7) 0.126(7) 0.512(4) 0.04(4) Uani 1 1 d . . .
C31 C 0.984(6) 0.968(6) 0.149(4) 0.03(4) Uani 1 1 d . . .
C500 C 0.130(6) 0.101(6) 0.055(4) 0.03(4) Uani 1 1 d . . .
H05I H 0.0974 0.0866 0.0582 0.037 Uiso 1 1 calc R . .
H05J H 0.1481 0.0744 0.0460 0.037 Uiso 1 1 calc R . .
C406 C 0.185(7) 0.076(6) 0.253(5) 0.04(4) Uani 1 1 d . . .
H055 H 0.2186 0.0811 0.2476 0.048 Uiso 1 1 calc R . .
C49 C 0.533(7) 0.132(6) 0.986(5) 0.03(4) Uani 1 1 d . . .
C7 C 0.552(6) 0.153(6) 0.532(4) 0.03(4) Uani 1 1 d . . .
C14 C 0.490(6) 0.272(6) 0.539(5) 0.03(4) Uani 1 1 d . . .
H14 H 0.5048 0.2684 0.5658 0.042 Uiso 1 1 calc R . .
C3 C 0.542(7) 0.200(6) 0.648(5) 0.03(4) Uani 1 1 d . . .
H3 H 0.5733 0.2106 0.6669 0.038 Uiso 1 1 calc R . .
C32 C 0.961(7) 0.941(6) 0.114(5) 0.04(4) Uani 1 1 d . . .
H32 H 0.9239 0.9415 0.1027 0.046 Uiso 1 1 calc R . .
C501 C 0.115(6) 0.143(7) 0.026(5) 0.03(4) Uani 1 1 d . . .
H05K H 0.0974 0.1288 0.0002 0.042 Uiso 1 1 calc R . .
H05L H 0.0895 0.1658 0.0319 0.042 Uiso 1 1 calc R . .
C30 C 1.007(7) 1.003(6) 0.243(5) 0.04(4) Uani 1 1 d . . .
H30 H 1.0364 1.0102 0.2359 0.043 Uiso 1 1 calc R . .
C23 C 0.426(7) 0.040(6) 0.489(4) 0.04(4) Uani 1 1 d . . .
H23 H 0.4380 0.0072 0.4857 0.044 Uiso 1 1 calc R . .
C513 C 0.139(7) 0.176(8) -0.048(5) 0.04(5) Uani 1 1 d . . .
H05A H 0.1322 0.2115 -0.0472 0.066 Uiso 1 1 calc R . .
H05B H 0.1055 0.1574 -0.0524 0.066 Uiso 1 1 calc R . .
H05C H 0.1523 0.1687 -0.0692 0.066 Uiso 1 1 calc R . .
C12 C 0.569(7) 0.166(6) 0.500(5) 0.03(4) Uani 1 1 d . . .
H12 H 0.5456 0.1864 0.4807 0.041 Uiso 1 1 calc R . .
C48 C 0.996(7) 1.078(7) 0.137(6) 0.05(5) Uani 1 1 d . . .
H50 H 0.9985 1.0528 0.1196 0.054 Uiso 1 1 calc R . .
C1 C 0.495(6) 0.173(6) 0.581(5) 0.03(4) Uani 1 1 d . . .
N811 N 0.675(6) 0.019(6) 0.274(5) 0.05(4) Uani 1 1 d . . .
C33 C 0.993(8) 0.913(7) 0.096(5) 0.05(5) Uani 1 1 d . . .
H33 H 0.9764 0.8965 0.0725 0.055 Uiso 1 1 calc R . .
C506 C 0.189(7) 0.075(6) 0.120(5) 0.03(4) Uani 1 1 d . . .
H059 H 0.2075 0.0875 0.1461 0.039 Uiso 1 1 calc R . .
C63 C 0.492(6) 0.314(7) 0.956(5) 0.04(4) Uani 1 1 d . . .
H65 H 0.4918 0.3397 0.9377 0.048 Uiso 1 1 calc R . .
C67 C 0.480(7) 0.159(6) 0.911(5) 0.04(4) Uani 1 1 d . . .
C106 C 0.372(7) 0.009(6) 0.103(5) 0.04(4) Uani 1 1 d . . .
H060 H 0.3562 0.0298 0.1190 0.044 Uiso 1 1 calc R . .
C42 C 0.854(6) 0.964(6) 0.137(5) 0.04(4) Uani 1 1 d . . .
H41 H 0.8690 0.9345 0.1508 0.045 Uiso 1 1 calc R . .
C62 C 0.486(6) 0.263(6) 0.944(5) 0.03(4) Uani 1 1 d . . .
H64 H 0.4818 0.2553 0.9183 0.036 Uiso 1 1 calc R . .
C64 C 0.499(6) 0.327(7) 0.994(5) 0.04(4) Uani 1 1 d . . .
H66 H 0.5037 0.3614 1.0012 0.043 Uiso 1 1 calc R . .
C9 C 0.636(7) 0.103(6) 0.554(5) 0.04(4) Uani 1 1 d . . .
H9 H 0.6582 0.0820 0.5721 0.048 Uiso 1 1 calc R . .
C205 C 0.418(6) 0.323(6) 0.291(5) 0.04(4) Uani 1 1 d . . .
H25A H 0.3978 0.3534 0.2931 0.044 Uiso 1 1 calc R . .
H25B H 0.3952 0.2940 0.2888 0.044 Uiso 1 1 calc R . .
C504 C 0.165(6) 0.204(6) 0.128(4) 0.03(4) Uani 1 1 d . . .
H06M H 0.1405 0.2275 0.1332 0.032 Uiso 1 1 calc R . .
H06N H 0.1939 0.1969 0.1515 0.032 Uiso 1 1 calc R . .
C511 C 0.201(7) 0.309(7) 0.138(5) 0.04(4) Uani 1 1 d . . .
H06J H 0.1852 0.2927 0.1551 0.060 Uiso 1 1 calc R . .
H06K H 0.1743 0.3273 0.1182 0.060 Uiso 1 1 calc R . .
H06L H 0.2281 0.3329 0.1528 0.060 Uiso 1 1 calc R . .
C53 C 0.577(8) 0.053(7) 1.017(5) 0.04(5) Uani 1 1 d . . .
H74 H 0.5743 0.0190 1.0231 0.050 Uiso 1 1 calc R . .
C38 C 0.859(6) 1.049(6) 0.119(4) 0.03(4) Uani 1 1 d . . .
H45 H 0.8782 1.0796 0.1207 0.035 Uiso 1 1 calc R . .
C60 C 0.397(7) 0.154(6) 0.983(4) 0.03(4) Uani 1 1 d . . .
H62 H 0.4107 0.1812 1.0000 0.034 Uiso 1 1 calc R . .
C69 C 0.524(9) 0.154(7) 0.862(6) 0.05(5) Uani 1 1 d . . .
H80 H 0.5546 0.1488 0.8553 0.057 Uiso 1 1 calc R . .
C34 C 1.047(7) 0.912(6) 0.112(5) 0.04(4) Uani 1 1 d . . .
H34 H 1.0679 0.8937 0.1002 0.044 Uiso 1 1 calc R . .
C17 C 0.446(8) 0.284(8) 0.461(5) 0.05(5) Uani 1 1 d . . .
H17 H 0.4315 0.2877 0.4337 0.058 Uiso 1 1 calc R . .
C55 C 0.424(7) 0.136(6) 0.960(4) 0.03(4) Uani 1 1 d . . .
C24 C 0.462(7) 0.077(6) 0.506(4) 0.03(4) Uani 1 1 d . . .
H24 H 0.4986 0.0688 0.5138 0.035 Uiso 1 1 calc R . .
C11 C 0.617(7) 0.152(7) 0.496(5) 0.04(4) Uani 1 1 d . . .
H11 H 0.6270 0.1638 0.4754 0.048 Uiso 1 1 calc R . .
C72 C 0.433(8) 0.169(7) 0.882(5) 0.05(5) Uani 1 1 d . . .
H77 H 0.4018 0.1740 0.8883 0.058 Uiso 1 1 calc R . .
C40 C 0.777(7) 1.004(7) 0.094(5) 0.04(4) Uani 1 1 d . . .
H43 H 0.7412 1.0027 0.0786 0.047 Uiso 1 1 calc R . .
C70 C 0.475(9) 0.165(7) 0.834(5) 0.05(5) Uani 1 1 d . . .
H79 H 0.4738 0.1669 0.8080 0.056 Uiso 1 1 calc R . .
C58 C 0.327(6) 0.091(7) 0.961(4) 0.03(4) Uani 1 1 d . . .
H60 H 0.2953 0.0761 0.9608 0.038 Uiso 1 1 calc R . .
C35 C 1.070(7) 0.937(6) 0.146(5) 0.03(4) Uani 1 1 d . . .
H35 H 1.1072 0.9357 0.1577 0.042 Uiso 1 1 calc R . .
C50 C 0.584(7) 0.153(8) 1.000(5) 0.04(5) Uani 1 1 d . . .
H70 H 0.5881 0.1875 0.9949 0.053 Uiso 1 1 calc R . .
C54 C 0.531(7) 0.080(7) 0.996(4) 0.04(4) Uani 1 1 d . . .
H75 H 0.4987 0.0627 0.9876 0.044 Uiso 1 1 calc R . .
C39 C 0.806(7) 1.048(6) 0.096(5) 0.03(4) Uani 1 1 d . . .
H44 H 0.7896 1.0769 0.0820 0.040 Uiso 1 1 calc R . .
C65 C 0.500(7) 0.290(7) 1.020(5) 0.04(4) Uani 1 1 d . . .
H67 H 0.5047 0.2988 1.0456 0.053 Uiso 1 1 calc R . .
C56 C 0.402(7) 0.095(7) 0.938(5) 0.05(5) Uani 1 1 d . . .
H58 H 0.4203 0.0813 0.9216 0.054 Uiso 1 1 calc R . .
C16 C 0.458(7) 0.327(7) 0.484(5) 0.04(5) Uani 1 1 d . . .
H16 H 0.4519 0.3597 0.4734 0.053 Uiso 1 1 calc R . .
C6 C 0.450(7) 0.167(6) 0.593(5) 0.04(4) Uani 1 1 d . . .
H6 H 0.4184 0.1546 0.5748 0.044 Uiso 1 1 calc R . .
B1 B 0.494(8) 0.169(7) 0.535(5) 0.03(4) Uani 1 1 d . . .
C43 C 0.974(6) 1.065(6) 0.166(5) 0.04(4) Uani 1 1 d . . .
C22 C 0.372(8) 0.050(8) 0.476(5) 0.05(5) Uani 1 1 d . . .
H22 H 0.3462 0.0255 0.4648 0.056 Uiso 1 1 calc R . .
C57 C 0.355(7) 0.072(8) 0.938(5) 0.05(5) Uani 1 1 d . . .
H59 H 0.3417 0.0443 0.9218 0.058 Uiso 1 1 calc R . .
C27 C 0.918(8) 0.984(7) 0.267(5) 0.04(5) Uani 1 1 d . . .
H27 H 0.8879 0.9788 0.2741 0.051 Uiso 1 1 calc R . .
C29 C 1.012(8) 0.997(7) 0.282(5) 0.05(5) Uani 1 1 d . . .
H29 H 1.0464 0.9986 0.3008 0.061 Uiso 1 1 calc R . .
C51 C 0.629(8) 0.127(8) 1.022(5) 0.05(5) Uani 1 1 d . . .
H71 H 0.6620 0.1441 1.0302 0.058 Uiso 1 1 calc R . .
B2 B 0.950(7) 1.008(7) 0.168(5) 0.03(4) Uani 1 1 d . . .
C18 C 0.456(8) 0.235(7) 0.477(5) 0.05(5) Uani 1 1 d . . .
H18 H 0.4461 0.2073 0.4608 0.056 Uiso 1 1 calc R . .
C52 C 0.626(8) 0.078(8) 1.030(5) 0.05(5) Uani 1 1 d . . .
H72 H 0.6567 0.0601 1.0449 0.066 Uiso 1 1 calc R . .
C44 C 0.973(8) 1.104(7) 0.191(5) 0.05(5) Uani 1 1 d . . .
H56 H 0.9586 1.0977 0.2105 0.060 Uiso 1 1 calc R . .
C71 C 0.430(9) 0.173(7) 0.842(5) 0.05(5) Uani 1 1 d . . .
H78 H 0.3977 0.1801 0.8229 0.059 Uiso 1 1 calc R . .
C21 C 0.357(8) 0.099(8) 0.481(6) 0.05(5) Uani 1 1 d . . .
H21 H 0.3210 0.1081 0.4714 0.061 Uiso 1 1 calc R . .
C20 C 0.395(7) 0.136(8) 0.499(6) 0.06(5) Uani 1 1 d . . .
H20 H 0.3835 0.1681 0.5030 0.067 Uiso 1 1 calc R . .
B3 B 0.481(8) 0.162(7) 0.957(5) 0.04(5) Uani 1 1 d . . .
C28 C 0.967(9) 0.987(7) 0.294(6) 0.05(5) Uani 1 1 d . . .
H28 H 0.9708 0.9836 0.3202 0.064 Uiso 1 1 calc R . .
C47 C 1.014(8) 1.127(8) 0.132(8) 0.07(7) Uani 1 1 d . . .
H51 H 1.0274 1.1341 0.1113 0.080 Uiso 1 1 calc R . .
C45 C 0.992(10) 1.153(8) 0.187(9) 0.08(9) Uani 1 1 d . . .
H55 H 0.9909 1.1779 0.2049 0.098 Uiso 1 1 calc R . .
C46 C 1.012(9) 1.165(9) 0.159(10) 0.08(10) Uani 1 1 d . . .
H52 H 1.0251 1.1975 0.1568 0.100 Uiso 1 1 calc R . .
B4 B 0.3796(6) 0.5866(8) 0.0687(8) 0.050(3) Uani 1 1 d . . .
C76 C 0.2866(8) 0.4674(8) 0.1098(6) 0.052(5) Uani 1 1 d . . .
H76W H 0.2678 0.4422 0.1180 0.063 Uiso 1 1 calc R . .
C77 C 0.3331(9) 0.4880(9) 0.1350(7) 0.062(6) Uani 1 1 d . . .
H77W H 0.3457 0.4772 0.1607 0.074 Uiso 1 1 calc R . .
C74 C 0.2965(7) 0.5229(7) 0.0596(6) 0.049(5) Uani 1 1 d . . .
H74W H 0.2827 0.5349 0.0343 0.058 Uiso 1 1 calc R . .
C73 C 0.3462(7) 0.5438(6) 0.0848(9) 0.046(5) Uani 1 1 d . . .
C78 C 0.3610(8) 0.5246(7) 0.1220(6) 0.048(5) Uani 1 1 d . . .
H78W H 0.3923 0.5373 0.1398 0.057 Uiso 1 1 calc R . .
C75 C 0.2689(8) 0.4855(8) 0.0721(7) 0.056(5) Uani 1 1 d . . .
H75W H 0.2376 0.4722 0.0547 0.067 Uiso 1 1 calc R . .

loop_
_atom_site_aniso_label
_atom_site_aniso_U_11
_atom_site_aniso_U_22
_atom_site_aniso_U_33
_atom_site_aniso_U_23
_atom_site_aniso_U_13
_atom_site_aniso_U_12
N71 0.07(12) 0.05(10) 0.02(8) 0.00(7) 0.00(8) 0.02(9)
C209 0.04(11) 0.03(9) 0.03(9) -0.01(7) 0.01(8) 0.00(8)
C507 0.05(12) 0.04(10) 0.04(10) 0.00(8) 0.01(9) -0.01(9)
N800 0.05(10) 0.04(9) 0.07(11) -0.02(8) 0.04(9) -0.02(8)
C300 0.04(11) 0.04(11) 0.05(11) 0.00(9) 0.01(9) -0.01(8)
C201 0.03(10) 0.03(10) 0.05(11) -0.01(8) 0.01(8) -0.01(8)
C210 0.04(12) 0.04(11) 0.04(10) 0.00(8) 0.01(9) 0.00(9)
C301 0.05(12) 0.02(10) 0.06(12) 0.00(9) 0.02(10) 0.00(8)
C108 0.05(12) 0.04(12) 0.07(14) -0.02(10) 0.01(11) 0.00(10)
C705 0.03(10) 0.07(12) 0.03(9) 0.01(8) 0.01(8) 0.00(9)
C203 0.02(9) 0.04(10) 0.04(10) -0.01(8) 0.00(8) 0.01(8)
C606 0.03(10) 0.07(13) 0.04(11) 0.01(9) 0.01(8) -0.01(9)
C709 0.03(10) 0.06(12) 0.03(9) 0.01(8) 0.01(8) 0.01(9)
C213 0.05(11) 0.03(10) 0.09(14) 0.01(9) 0.04(11) -0.01(8)
C412 0.03(10) 0.06(12) 0.06(11) 0.00(9) 0.02(9) 0.02(9)
C612 0.03(10) 0.04(11) 0.07(12) -0.01(10) 0.02(9) 0.00(8)
C707 0.05(13) 0.05(11) 0.06(11) 0.00(9) 0.01(10) -0.01(9)
C402 0.05(11) 0.04(11) 0.03(9) -0.01(8) 0.03(8) 0.00(9)
C403 0.04(11) 0.05(11) 0.03(9) -0.01(8) 0.02(8) 0.00(9)
C109 0.04(10) 0.04(10) 0.03(9) 0.00(7) 0.01(8) 0.00(8)
C409 0.03(10) 0.06(12) 0.04(10) 0.00(9) 0.01(8) 0.01(9)
C303 0.04(11) 0.03(11) 0.06(12) 0.00(9) 0.00(9) -0.01(9)
C405 0.04(12) 0.05(11) 0.04(11) 0.01(9) 0.01(9) 0.01(9)
C400 0.04(11) 0.05(12) 0.05(10) -0.01(9) 0.02(9) -0.01(9)
C313 0.05(12) 0.03(10) 0.03(9) -0.01(8) 0.01(8) 0.00(8)
C212 0.03(10) 0.02(9) 0.07(12) 0.00(8) 0.02(9) -0.01(7)
C314 0.04(11) 0.06(13) 0.04(10) 0.00(9) 0.00(9) 0.00(9)
C505 0.03(10) 0.05(11) 0.03(9) 0.00(8) 0.01(8) 0.00(8)
C107 0.03(11) 0.05(12) 0.06(13) -0.03(10) 0.00(9) -0.01(9)
C404 0.04(11) 0.04(12) 0.04(10) 0.01(9) 0.01(8) 0.01(9)
C206 0.04(10) 0.02(9) 0.05(11) 0.00(8) 0.00(8) 0.01(8)
C304 0.03(10) 0.06(12) 0.04(10) 0.02(9) 0.01(8) 0.01(9)
C211 0.06(13) 0.05(12) 0.03(10) 0.00(9) 0.02(9) 0.01(9)
C302 0.06(13) 0.03(10) 0.05(11) -0.01(8) 0.00(10) -0.02(9)
C410 0.04(11) 0.05(12) 0.06(12) -0.01(9) 0.02(9) 0.00(9)
C101 0.04(11) 0.07(14) 0.03(10) 0.00(9) 0.01(8) 0.01(10)
C700 0.04(11) 0.03(10) 0.04(10) -0.01(8) 0.01(8) 0.00(8)
C514 0.03(10) 0.08(13) 0.03(9) -0.01(9) 0.01(8) 0.01(9)
C310 0.05(12) 0.05(12) 0.07(13) 0.01(10) 0.03(10) 0.01(10)
C200 0.03(10) 0.02(9) 0.06(11) 0.00(8) 0.00(8) -0.01(7)
C305 0.04(11) 0.06(13) 0.03(9) 0.01(9) 0.01(8) 0.00(9)
C214 0.06(12) 0.04(11) 0.05(11) 0.01(9) 0.03(10) 0.00(9)
C112 0.02(10) 0.05(12) 0.07(13) -0.03(10) 0.01(9) 0.00(8)
C600 0.02(10) 0.09(16) 0.05(12) -0.02(11) 0.02(9) 0.00(10)
C704 0.07(13) 0.07(14) 0.03(10) 0.00(9) 0.01(9) 0.03(11)
C414 0.05(13) 0.05(12) 0.06(12) 0.00(10) 0.02(10) 0.01(10)
C202 0.02(9) 0.04(10) 0.06(12) -0.01(9) 0.01(8) 0.00(7)
C408 0.06(13) 0.04(11) 0.07(14) -0.01(10) 0.03(11) -0.01(10)
C605 0.03(11) 0.09(17) 0.04(11) -0.02(11) 0.01(9) 0.01(11)
C411 0.03(11) 0.09(16) 0.05(12) -0.01(11) 0.00(9) 0.01(11)
C100 0.05(13) 0.06(12) 0.03(9) 0.00(8) 0.01(9) -0.01(10)
C207 0.04(12) 0.06(12) 0.05(11) 0.00(9) 0.00(9) -0.01(9)
C401 0.03(10) 0.06(12) 0.04(11) -0.01(9) 0.02(9) -0.01(9)
C407 0.06(14) 0.06(13) 0.05(12) -0.01(10) 0.03(11) 0.00(11)
C614 0.03(11) 0.05(11) 0.06(12) 0.00(9) 0.02(9) 0.01(9)
C102 0.04(11) 0.06(14) 0.06(12) -0.03(11) 0.02(9) 0.00(10)
C306 0.08(16) 0.04(11) 0.06(12) -0.01(9) 0.04(12) -0.01(10)
C208 0.04(11) 0.04(11) 0.08(15) 0.00(10) 0.01(10) 0.01(9)
C702 0.04(11) 0.06(13) 0.03(10) 0.01(9) 0.02(8) 0.00(9)
C309 0.03(11) 0.06(13) 0.05(11) 0.02(10) 0.01(9) 0.01(9)
C711 0.05(12) 0.05(13) 0.06(13) 0.02(10) 0.02(10) 0.00(10)
C609 0.04(12) 0.11(18) 0.04(11) -0.01(11) 0.01(9) -0.03(12)
C110 0.06(13) 0.04(11) 0.05(12) 0.00(9) 0.02(10) 0.00(9)
C710 0.06(14) 0.09(15) 0.03(10) 0.00(10) 0.01(10) 0.01(11)
C604 0.04(11) 0.08(15) 0.04(10) -0.01(10) 0.02(9) -0.01(10)
C111 0.06(15) 0.07(14) 0.07(15) 0.00(11) 0.03(12) -0.02(11)
C603 0.03(11) 0.1(2) 0.04(11) 0.00(12) 0.02(9) -0.02(12)
C611 0.03(12) 0.10(17) 0.05(12) -0.01(12) 0.00(10) -0.01(11)
C105 0.05(12) 0.08(15) 0.05(12) 0.01(11) 0.03(10) -0.01(11)
C601 0.04(11) 0.07(16) 0.07(14) 0.02(14) 0.01(9) -0.01(12)
C103 0.04(11) 0.06(15) 0.08(15) -0.05(12) 0.00(10) 0.01(10)
C307 0.1(2) 0.05(13) 0.07(15) -0.02(11) 0.05(15) 0.00(13)
C703 0.07(15) 0.08(17) 0.03(10) 0.00(10) 0.02(10) 0.04(13)
C413 0.04(12) 0.10(16) 0.05(12) -0.01(11) 0.02(10) 0.02(11)
C607 0.03(12) 0.1(2) 0.05(12) 0.02(12) 0.01(10) 0.00(12)
C113 0.04(12) 0.04(12) 0.09(16) -0.01(11) 0.00(11) 0.01(10)
C311 0.05(13) 0.07(15) 0.07(14) 0.04(12) 0.03(11) 0.01(11)
C608 0.05(12) 0.08(16) 0.06(13) 0.01(11) 0.02(10) -0.01(11)
C114 0.04(12) 0.09(18) 0.08(16) -0.05(14) 0.01(11) 0.01(11)
C308 0.08(17) 0.06(13) 0.03(11) 0.00(9) 0.01(11) 0.00(11)
C602 0.04(12) 0.1(2) 0.04(12) -0.01(12) 0.03(10) -0.04(12)
C104 0.03(11) 0.10(19) 0.04(11) -0.02(12) 0.02(9) 0.00(11)
C613 0.04(12) 0.08(17) 0.10(18) -0.03(14) 0.01(12) 0.03(11)
C610 0.03(12) 0.1(2) 0.08(16) 0.00(14) 0.01(11) -0.03(12)
C712 0.06(14) 0.08(17) 0.08(10) 0.01(10) 0.02(10) 0.04(13)
C714 0.04(11) 0.09(20) 0.11(18) -0.01(10) 0.02(12) 0.05(11)
C713 0.03(12) 0.10(19) 0.10(20) -0.03(12) 0.01(12) 0.03(11)
O900 0.04(9) 0.07(10) 0.09(11) 0.00(8) 0.03(8) 0.00(7)
O901 0.04(11) 0.12(16) 0.11(15) -0.01(12) 0.01(10) 0.00(10)
C901 0.06(14) 0.05(12) 0.07(14) 0.01(10) 0.03(12) 0.02(10)
C904 0.06(16) 0.04(12) 0.10(19) 0.00(12) 0.04(14) -0.01(10)
C900 0.05(14) 0.08(15) 0.07(13) -0.01(11) 0.03(11) -0.01(11)
C903 0.05(15) 0.08(18) 0.09(18) -0.03(14) 0.01(13) 0.00(13)
C905 0.06(16) 0.04(12) 0.10(19) 0.00(12) 0.04(14) -0.01(10)
C902 0.07(19) 0.1(3) 0.1(2) 0.0(2) 0.05(17) -0.02(18)
O902 0.3(4) 0.12(18) 0.09(16) 0.04(15) 0.0(2) 0.0(2)
C906 0.3(5) 0.04(15) 0.06(17) 0.00(13) 0.0(2) 0.0(2)
C907 0.3(5) 0.1(4) 0.2(4) 0.0(3) 0.2(4) 0.0(3)
C908 0.2(4) 0.1(3) 0.1(3) 0.0(2) 0.0(3) 0.0(3)
C79 0.05(12) 0.06(10) 0.07(12) 0.04(12) 0.01(8) -0.02(9)
C84 0.05(12) 0.06(15) 0.06(13) 0.03(11) 0.00(10) -0.01(11)
C83 0.05(18) 0.3(5) 0.3(6) 0.2(5) 0.0(3) 0.0(2)
C82 0.2(5) 0.1(3) 0.2(5) 0.1(3) 0.0(4) 0.0(3)
C81 0.04(10) 0.06(12) 0.09(11) 0.02(8) 0.01(10) -0.02(13)
C80 0.05(12) 0.07(11) 0.08(14) 0.03(11) 0.00(8) -0.01(10)
C89 0.03(12) 0.04(12) 0.08(15) -0.01(11) 0.02(11) 0.00(9)
C85 0.06(15) 0.07(14) 0.06(13) 0.00(11) 0.02(12) 0.01(12)
C88 0.03(11) 0.06(12) 0.05(12) 0.01(10) 0.01(9) -0.01(9)
C87 0.03(11) 0.05(12) 0.06(12) -0.02(10) 0.02(9) 0.00(9)
C90 0.05(13) 0.04(11) 0.05(12) -0.01(9) 0.02(10) -0.01(9)
C86 0.03(12) 0.06(12) 0.07(15) 0.00(11) 0.01(11) 0.01(9)
C91 0.02(10) 0.07(12) 0.04(12) 0.01(11) 0.02(10) -0.01(7)
C92 0.05(18) 0.1(3) 0.1(2) -0.08(19) 0.03(15) -0.01(17)
C96 0.06(18) 0.1(3) 0.1(2) -0.07(19) 0.03(15) -0.008(12)
C95 0.07(15) 0.08(9) 0.10(8) -0.07(18) 0.02(12) -0.02(11)
C94 0.08(18) 0.09(10) 0.09(8) -0.08(19) 0.01(14) -0.01(12)
C93 0.06(17) 0.12(9) 0.08(8) -0.07(19) 0.03(15) -0.008(12)
O904 0.2(4) 0.2(3) 0.2(3) 0.0(2) 0.1(3) 0.0(3)
C912 1(3) 0.1(4) 0.4(7) -0.1(4) 0.4(11) -0.2(9)
O903 0.1(5) 0.4(9) 0.4(8) -0.2(7) 0.1(5) 0.0(5)
C910 0.2(6) 0.03(14) 0.2(6) 0.0(2) -0.1(5) 0.0(2)
C909 0.2(6) 0.04(17) 0.2(6) 0.0(2) -0.1(5) 0.0(2)
C911 0.2(7) 0.2(12) 1(3) -0.3(14) -0.1(11) 0.0(8)
C913 0.2(6) 0.04(17) 0.2(6) 0.0(2) -0.1(5) 0.0(2)
O906 0.3(6) 0.2(4) 0.4(7) 0.0(5) 0.1(5) -0.1(4)
C916 0.7(19) 0.3(7) 0.2(7) -0.1(6) 0.2(10) -0.4(11)
Ni1 0.020(11) 0.032(12) 0.026(11) -0.010(8) 0.005(8) 0.003(8)
Ni2 0.021(11) 0.018(10) 0.031(11) -0.003(8) 0.009(8) -0.001(8)
Ni3 0.027(12) 0.029(12) 0.025(10) 0.005(8) 0.006(9) -0.007(9)
Ni4 0.028(12) 0.036(12) 0.028(11) 0.000(9) 0.013(9) 0.000(9)
Cr2 0.022(13) 0.020(13) 0.022(12) -0.001(10) 0.006(10) 0.000(10)
Ni5 0.021(11) 0.037(12) 0.027(11) -0.002(9) 0.008(9) 0.002(9)
Ni7 0.025(12) 0.032(12) 0.029(11) -0.002(9) 0.001(9) -0.006(9)
Cr1 0.022(13) 0.021(13) 0.021(12) -0.001(10) 0.008(10) -0.002(10)
Ni6 0.024(12) 0.057(15) 0.028(11) -0.007(10) 0.013(9) -0.005(10)
Cl5 0.02(2) 0.07(3) 0.03(2) 0.00(2) 0.013(18) 0.00(2)
Cl6 0.05(3) 0.05(3) 0.04(2) -0.01(2) 0.02(2) -0.02(2)
Cl4 0.05(3) 0.07(3) 0.03(2) 0.01(2) 0.02(2) 0.02(2)
Cl7 0.03(2) 0.07(3) 0.06(3) 0.01(2) 0.02(2) 0.00(2)
C801 0.01(7) 0.02(7) 0.01(6) 0.00(5) 0.00(5) 0.00(6)
C802 0.03(8) 0.04(8) 0.03(8) -0.01(6) 0.01(7) 0.01(6)
C806 0.02(7) 0.01(7) 0.01(6) 0.00(5) 0.00(6) -0.01(6)
N12 0.03(7) 0.04(8) 0.02(7) -0.01(6) 0.01(6) 0.01(6)
C808 0.05(10) 0.03(8) 0.06(11) 0.00(8) 0.04(9) 0.01(7)
N803 0.03(8) 0.03(8) 0.03(7) 0.00(6) 0.01(7) 0.00(6)
C807 0.01(7) 0.02(7) 0.01(6) 0.00(5) 0.00(5) 0.00(6)
N810 0.03(8) 0.04(8) 0.03(8) -0.01(6) 0.01(7) 0.01(6)
N804 0.03(8) 0.03(8) 0.04(8) 0.00(6) 0.01(7) 0.00(6)
N50 0.02(7) 0.04(8) 0.03(7) -0.01(6) 0.01(6) -0.01(6)
N20 0.03(8) 0.02(7) 0.03(7) -0.01(6) 0.01(6) 0.00(6)
N52 0.02(7) 0.04(8) 0.02(7) 0.00(6) 0.01(6) 0.00(6)
N51 0.03(7) 0.04(8) 0.03(7) 0.00(6) 0.01(6) 0.00(6)
N72 0.02(8) 0.04(8) 0.03(7) 0.00(6) 0.01(6) -0.01(6)
C800 0.01(7) 0.02(7) 0.01(6) 0.00(5) 0.00(6) 0.00(6)
N31 0.05(10) 0.03(8) 0.05(9) -0.01(6) 0.02(8) -0.01(7)
C803 0.03(9) 0.02(8) 0.03(8) 0.00(6) 0.01(7) 0.00(7)
C804 0.02(8) 0.03(8) 0.02(8) -0.01(7) 0.01(7) -0.01(6)
N10 0.04(9) 0.04(9) 0.03(7) -0.01(6) 0.02(6) -0.01(7)
N807 0.05(10) 0.03(8) 0.06(11) 0.00(8) 0.04(9) 0.01(7)
N30 0.02(8) 0.04(9) 0.04(8) 0.01(6) 0.01(6) -0.01(6)
N11 0.03(8) 0.05(10) 0.03(8) -0.03(7) 0.00(7) 0.01(7)
N70 0.02(8) 0.03(8) 0.04(7) 0.00(6) 0.01(6) -0.01(6)
C809 0.02(9) 0.02(8) 0.02(8) 0.01(6) 0.00(7) 0.00(7)
N21 0.02(7) 0.02(7) 0.04(8) 0.00(6) 0.01(6) 0.00(5)
C706 0.03(10) 0.03(9) 0.03(9) 0.00(7) 0.00(8) 0.00(7)
N802 0.05(10) 0.03(8) 0.04(8) 0.00(7) 0.00(8) 0.00(7)
C13 0.03(10) 0.03(10) 0.04(9) 0.00(8) 0.01(8) 0.00(7)
N22 0.02(7) 0.02(7) 0.05(8) 0.00(6) 0.01(6) 0.00(6)
C701 0.03(10) 0.05(11) 0.03(9) 0.01(8) 0.00(8) -0.01(8)
N41 0.03(8) 0.04(9) 0.03(7) 0.00(6) 0.01(6) 0.00(6)
N42 0.04(8) 0.04(8) 0.03(8) 0.00(6) 0.02(7) 0.00(6)
C810 0.02(8) 0.02(8) 0.03(9) 0.00(7) 0.02(7) 0.00(6)
N806 0.06(11) 0.03(8) 0.03(8) 0.00(7) 0.00(8) 0.00(8)
N32 0.03(8) 0.03(8) 0.04(8) 0.01(6) 0.01(6) 0.00(6)
C8 0.03(10) 0.02(9) 0.03(9) 0.00(7) 0.02(8) -0.01(7)
C2 0.03(9) 0.03(9) 0.03(9) -0.01(7) 0.01(7) 0.00(7)
N809 0.04(9) 0.04(8) 0.04(9) 0.01(7) 0.00(8) -0.01(7)
C25 0.04(10) 0.02(8) 0.03(9) 0.00(7) 0.01(8) 0.00(7)
C509 0.03(10) 0.03(9) 0.05(10) 0.00(7) 0.00(8) 0.00(7)
N801 0.05(10) 0.06(10) 0.04(9) 0.01(8) 0.02(8) 0.03(9)
N60 0.03(8) 0.10(13) 0.03(9) 0.00(9) 0.01(7) -0.02(8)
C204 0.03(10) 0.04(10) 0.05(10) -0.01(8) 0.03(9) 0.00(8)
N62 0.03(8) 0.07(11) 0.04(8) -0.01(8) 0.02(7) -0.01(8)
C811 0.02(9) 0.03(10) 0.04(10) 0.01(7) 0.00(7) 0.00(8)
C59 0.04(11) 0.03(9) 0.03(9) 0.00(7) 0.02(8) 0.01(8)
N808 0.04(10) 0.06(10) 0.03(8) -0.01(7) 0.01(7) -0.04(9)
C66 0.05(11) 0.02(10) 0.04(10) 0.00(8) 0.01(8) 0.00(8)
C61 0.02(9) 0.04(10) 0.03(8) -0.01(7) 0.01(7) 0.00(7)
N40 0.04(8) 0.05(9) 0.04(8) 0.00(7) 0.01(7) 0.00(7)
C68 0.05(12) 0.03(11) 0.04(10) 0.01(8) 0.02(9) 0.01(9)
C510 0.03(10) 0.05(11) 0.04(10) -0.01(8) 0.00(8) 0.00(8)
C26 0.03(10) 0.04(10) 0.05(11) -0.01(8) 0.02(8) 0.01(8)
C36 0.03(10) 0.03(9) 0.04(10) 0.00(7) 0.02(8) 0.00(7)
C37 0.03(9) 0.03(9) 0.03(9) 0.00(7) 0.01(7) 0.00(7)
C5 0.04(11) 0.04(11) 0.05(12) 0.02(9) 0.04(10) 0.01(9)
C805 0.03(9) 0.04(10) 0.03(9) 0.00(7) 0.01(7) 0.00(8)
C508 0.05(11) 0.04(11) 0.04(9) -0.01(8) 0.01(8) 0.00(9)
C15 0.03(10) 0.03(9) 0.05(10) 0.00(8) 0.01(8) 0.00(7)
C312 0.03(10) 0.04(11) 0.05(10) 0.01(8) 0.01(8) -0.01(8)
C10 0.04(11) 0.04(11) 0.06(12) -0.02(9) 0.03(10) -0.01(9)
C4 0.07(13) 0.02(9) 0.03(9) 0.00(7) 0.03(9) 0.00(8)
C708 0.05(12) 0.04(10) 0.04(11) 0.00(9) 0.01(9) 0.00(9)
C512 0.03(9) 0.05(11) 0.02(9) 0.00(8) 0.00(7) 0.00(8)
C41 0.03(10) 0.03(10) 0.05(11) 0.00(8) 0.01(9) 0.00(8)
C502 0.02(9) 0.04(10) 0.03(9) 0.00(7) 0.01(7) 0.01(7)
C503 0.03(9) 0.04(10) 0.03(9) 0.00(7) 0.01(7) 0.00(7)
N61 0.02(8) 0.09(12) 0.04(9) -0.03(8) 0.01(7) 0.00(8)
N805 0.04(10) 0.04(9) 0.06(10) -0.01(7) 0.02(8) -0.02(8)
C19 0.03(10) 0.05(11) 0.03(8) 0.00(7) 0.01(7) 0.00(8)
C31 0.04(10) 0.03(8) 0.03(9) 0.00(7) 0.02(8) 0.00(7)
C500 0.03(9) 0.04(10) 0.03(8) 0.00(7) 0.01(7) 0.00(7)
C406 0.04(11) 0.04(10) 0.05(11) -0.01(8) 0.03(9) -0.01(8)
C49 0.04(10) 0.04(10) 0.03(9) -0.01(8) 0.02(8) 0.01(8)
C7 0.04(10) 0.02(8) 0.03(8) -0.01(7) 0.02(7) -0.01(7)
C14 0.03(10) 0.04(10) 0.04(9) 0.00(8) 0.02(8) 0.00(7)
C3 0.05(11) 0.02(8) 0.03(9) 0.01(7) 0.01(8) 0.00(7)
C32 0.04(10) 0.03(9) 0.05(10) 0.00(8) 0.02(8) 0.00(8)
C501 0.03(9) 0.05(11) 0.03(9) -0.01(8) 0.01(7) 0.00(8)
C30 0.04(10) 0.03(10) 0.03(10) 0.00(8) 0.01(8) 0.01(8)
C23 0.04(11) 0.03(10) 0.03(9) 0.00(7) 0.01(8) -0.01(8)
C513 0.04(11) 0.07(13) 0.02(9) 0.00(8) 0.00(8) -0.01(9)
C12 0.05(11) 0.02(9) 0.03(9) 0.00(7) 0.01(8) -0.01(7)
C48 0.03(10) 0.04(11) 0.06(12) 0.01(9) 0.01(9) 0.00(8)
C1 0.03(10) 0.02(8) 0.04(9) 0.00(7) 0.02(8) 0.00(7)
N811 0.04(10) 0.03(9) 0.08(12) 0.00(8) 0.01(9) 0.01(8)
C33 0.05(12) 0.05(12) 0.04(10) -0.01(9) 0.03(9) -0.01(9)
C506 0.04(10) 0.03(10) 0.03(8) 0.00(7) 0.01(7) 0.00(8)
C63 0.02(9) 0.04(11) 0.05(11) 0.01(9) 0.01(8) -0.01(8)
C67 0.05(11) 0.03(10) 0.03(9) 0.00(8) 0.01(9) 0.01(8)
C106 0.03(10) 0.04(10) 0.04(10) -0.02(8) 0.00(8) 0.00(8)
C42 0.02(9) 0.04(10) 0.05(10) 0.01(8) 0.01(8) 0.00(7)
C62 0.04(9) 0.03(10) 0.03(9) 0.00(8) 0.01(8) 0.00(7)
C64 0.02(9) 0.03(10) 0.05(12) -0.01(9) 0.01(8) 0.00(7)
C9 0.04(11) 0.03(10) 0.04(11) -0.01(8) 0.02(9) -0.01(8)
C205 0.02(9) 0.03(10) 0.05(11) -0.02(8) 0.01(8) 0.00(7)
C504 0.03(9) 0.03(10) 0.03(8) 0.00(7) 0.01(7) 0.01(7)
C511 0.04(11) 0.04(11) 0.03(9) 0.00(8) 0.01(8) 0.00(8)
C53 0.05(13) 0.05(11) 0.03(9) 0.01(8) 0.02(9) 0.02(10)
C38 0.02(9) 0.02(9) 0.04(9) 0.01(7) 0.01(8) 0.00(7)
C60 0.04(11) 0.02(8) 0.02(8) 0.00(6) 0.01(7) 0.01(7)
C69 0.07(14) 0.03(11) 0.05(12) 0.00(9) 0.04(11) 0.00(10)
C34 0.04(12) 0.03(10) 0.05(11) 0.00(8) 0.03(9) 0.01(8)
C17 0.05(12) 0.06(14) 0.03(9) 0.01(9) 0.00(8) 0.00(10)
C55 0.03(10) 0.03(10) 0.03(9) 0.00(7) 0.00(7) 0.01(8)
C24 0.04(10) 0.02(9) 0.02(8) 0.00(7) 0.01(7) 0.00(8)
C11 0.05(12) 0.04(10) 0.04(10) -0.01(8) 0.03(9) -0.01(9)
C72 0.04(12) 0.06(12) 0.04(11) 0.00(9) 0.00(9) 0.00(10)
C40 0.02(9) 0.04(11) 0.05(11) -0.01(9) 0.01(8) 0.00(8)
C70 0.07(15) 0.04(11) 0.03(9) 0.00(8) 0.01(10) -0.01(10)
C58 0.02(9) 0.05(12) 0.03(9) 0.01(8) 0.01(7) 0.01(8)
C35 0.03(9) 0.03(9) 0.05(11) 0.01(8) 0.01(8) 0.01(7)
C50 0.03(11) 0.05(12) 0.05(10) 0.00(9) 0.01(8) 0.01(9)
C54 0.05(11) 0.04(11) 0.02(8) 0.00(8) 0.01(8) 0.01(9)
C39 0.04(11) 0.02(10) 0.03(9) 0.00(7) 0.01(8) 0.00(8)
C65 0.02(10) 0.05(12) 0.05(10) -0.02(9) 0.00(8) 0.01(8)
C56 0.03(11) 0.05(11) 0.06(12) -0.02(9) 0.02(9) 0.00(9)
C16 0.05(12) 0.04(10) 0.05(12) 0.02(9) 0.02(9) 0.01(9)
C6 0.04(10) 0.03(9) 0.05(10) 0.00(8) 0.02(8) 0.00(7)
B1 0.03(11) 0.03(10) 0.03(10) 0.00(8) 0.01(9) 0.00(8)
C43 0.03(9) 0.03(10) 0.04(10) 0.00(8) 0.01(8) 0.00(7)
C22 0.03(12) 0.07(13) 0.04(10) -0.02(9) 0.01(9) -0.02(10)
C57 0.03(11) 0.06(13) 0.05(12) -0.03(10) 0.01(9) -0.01(9)
C27 0.05(12) 0.04(10) 0.04(11) 0.01(8) 0.02(10) 0.02(9)
C29 0.04(13) 0.06(12) 0.04(11) -0.02(9) 0.00(9) 0.01(10)
C51 0.04(11) 0.06(14) 0.05(11) 0.01(10) 0.01(9) 0.01(10)
B2 0.03(11) 0.03(10) 0.03(10) 0.00(8) 0.01(8) 0.00(8)
C18 0.05(12) 0.05(12) 0.04(10) 0.01(9) 0.01(9) 0.00(9)
C52 0.05(13) 0.08(15) 0.03(10) 0.00(10) 0.01(9) 0.04(11)
C44 0.05(12) 0.04(11) 0.05(11) 0.00(9) 0.00(9) 0.01(9)
C71 0.06(13) 0.04(11) 0.04(11) -0.01(8) 0.01(10) 0.00(9)
C21 0.03(11) 0.06(14) 0.06(13) -0.01(11) 0.01(9) 0.00(10)
C20 0.03(12) 0.06(13) 0.07(13) -0.02(10) 0.01(10) 0.00(9)
B3 0.04(12) 0.04(11) 0.04(10) 0.00(8) 0.02(9) 0.01(9)
C28 0.09(17) 0.04(12) 0.04(11) 0.00(9) 0.03(12) 0.02(11)
C47 0.04(12) 0.04(13) 0.1(2) 0.03(14) 0.01(12) 0.00(10)
C45 0.06(16) 0.01(11) 0.1(2) -0.02(13) -0.03(16) 0.01(10)
C46 0.03(14) 0.04(14) 0.1(3) 0.04(17) -0.01(15) -0.01(10)
B4 0.03(13) 0.08(15) 0.07(14) -0.05(12) 0.03(11) -0.03(11)
C76 0.03(12) 0.04(12) 0.08(15) -0.01(11) 0.02(11) 0.00(9)
C77 0.06(15) 0.07(14) 0.06(13) 0.00(11) 0.02(12) 0.01(12)
C74 0.03(11) 0.06(12) 0.05(12) 0.01(10) 0.01(9) -0.01(9)
C73 0.03(11) 0.05(12) 0.06(12) -0.02(10) 0.02(9) 0.00(9)
C78 0.05(13) 0.04(11) 0.05(12) -0.01(9) 0.02(10) -0.01(9)
C75 0.03(12) 0.06(12) 0.07(15) 0.00(11) 0.01(11) 0.01(9)

loop_
_geom_bond_atom_site_label_1
_geom_bond_atom_site_label_2
_geom_bond_distance
_geom_bond_site_symmetry_2
_geom_bond_publ_flag
N71 C703 1.5(3) . ?
N71 C704 1.5(2) . ?
N71 C712 1.5(3) . ?
N71 Ni7 2.10(16) . ?
C209 N20 1.5(2) . ?
C209 C210 1.5(2) . ?
C209 C211 1.6(2) . ?
C507 C506 1.5(2) . ?
N800 C800 1.14(19) . ?
N800 Ni3 1.89(19) . ?
C300 N30 1.4(2) . ?
C300 C301 1.5(2) . ?
C201 N21 1.5(2) . ?
C201 C200 1.5(2) . ?
C301 N31 1.5(2) . ?
C108 C106 1.5(3) . ?
C705 N70 1.5(2) . ?
C705 C704 1.5(3) . ?
C203 C202 1.5(2) . ?
C203 N20 1.5(2) . ?
C606 N62 1.5(2) . ?
C606 C607 1.5(3) . ?
C606 C608 1.5(3) . ?
C709 N70 1.5(2) . ?
C709 C710 1.5(2) . ?
C709 C711 1.5(3) . ?
C213 C212 1.5(2) . ?
C412 N41 1.5(2) . ?
C412 C414 1.5(3) . ?
C412 C413 1.5(2) . ?
C612 N61 1.5(3) . ?
C612 C614 1.5(3) . ?
C612 C613 1.5(3) . ?
C707 C706 1.5(2) . ?
C402 C403 1.5(2) . ?
C402 N41 1.5(2) . ?
C403 N40 1.5(2) . ?
C109 N10 1.5(2) . ?
C109 C111 1.5(3) . ?
C109 C110 1.5(2) . ?
C409 C410 1.5(3) . ?
C409 C411 1.5(2) . ?
C409 N40 1.5(2) . ?
C303 C302 1.5(3) . ?
C303 N32 1.5(2) . ?
C405 N42 1.5(2) . ?
C405 C404 1.5(3) . ?
C400 C401 1.5(3) . ?
C400 N42 1.5(2) . ?
C313 C312 1.5(2) . ?
C212 C214 1.5(2) . ?
C212 N21 1.5(2) . ?
C314 C312 1.5(2) . ?
C505 N52 1.5(2) . ?
C505 C504 1.5(2) . ?
C107 C106 1.5(2) . ?
C404 N40 1.5(2) . ?
C206 C207 1.5(3) . ?
C206 N22 1.5(2) . ?
C206 C208 1.5(2) . ?
C304 C305 1.4(3) . ?
C304 N32 1.5(2) . ?
C302 N31 1.5(2) . ?
C101 C100 1.5(3) . ?
C101 N12 1.5(2) . ?
C700 N70 1.5(2) . ?
C700 C701 1.5(2) . ?
C514 C512 1.5(3) . ?
C310 C309 1.5(3) . ?
C200 N22 1.5(2) . ?
C305 N30 1.5(2) . ?
C112 C114 1.5(3) . ?
C112 N11 1.5(2) . ?
C112 C113 1.5(3) . ?
C600 N61 1.5(2) . ?
C600 C601 1.5(3) . ?
C202 N21 1.5(2) . ?
C408 C406 1.5(3) . ?
C605 C604 1.5(3) . ?
C605 N61 1.5(2) . ?
C100 N10 1.4(2) . ?
C401 N41 1.5(2) . ?
C407 C406 1.5(3) . ?
C102 C103 1.5(3) . ?
C102 N12 1.5(2) . ?
C306 C308 1.5(3) . ?
C306 N31 1.5(2) . ?
C306 C307 1.5(3) . ?
C702 C703 1.5(3) . ?
C702 N72 1.5(2) . ?
C309 N32 1.5(2) . ?
C309 C311 1.6(3) . ?
C609 C611 1.5(3) . ?
C609 N60 1.5(2) . ?
C609 C610 1.6(3) . ?
C604 N62 1.5(3) . ?
C603 C602 1.5(3) . ?
C603 N62 1.5(2) . ?
C105 C104 1.5(3) . ?
C105 N10 1.5(2) . ?
C601 N60 1.5(3) . ?
C103 N11 1.5(2) . ?
C602 N60 1.5(3) . ?
C104 N11 1.5(3) . ?
C712 C713 1.5(4) . ?
C712 C714 1.6(5) . ?
O900 C901 1.2(2) . ?
O901 C904 1.2(3) . ?
C901 C900 1.5(3) . ?
C901 C902 1.5(3) . ?
C904 C905 1.5(3) . ?
C904 C903 1.5(3) . ?
O902 C906 1.2(3) . ?
C906 C907 1.5(6) . ?
C906 C908 1.5(5) . ?
C79 C84 1.5(2) . ?
C79 B4 1.5414 . ?
C79 C80 1.62(7) . ?
C84 C83 1.4(4) . ?
C83 C82 1.5(6) . ?
C82 C81 1.6(6) . ?
C81 C80 1.5(8) . ?
C89 C88 1.3(4) . ?
C89 C90 1.5(8) . ?
C85 C90 1.10790 . ?
C85 C86 1.62841 . ?
C85 B4 1.5874 . ?
C88 C87 1.4(5) . ?
C87 C86 1.4(7) . ?
C91 C96 1.40(12) . ?
C91 C92 1.43971 . ?
C91 B4 1.7437 . ?
C92 C93 1.41(3) . ?
C96 C95 1.43(3) . ?
C95 C94 1.42(4) . ?
C95 C94 1.94(4) 3_665 ?
C94 C93 1.42(4) . ?
C94 C95 1.94(4) 3_665 ?
O904 C912 1.5(7) . ?
O903 C910 1.5(10) . ?
O903 C911 1.8(11) . ?
C910 C911 1.1(12) . ?
C910 C909 1.4(9) . ?
C913 C914 1.7(8) . ?
C913 O906 1.6(7) . ?
O906 C916 1.7(10) . ?
C914 C915 1.6(9) . ?
Ni1 N807 1.86(18) . ?
Ni1 N802 1.88(17) . ?
Ni1 N12 1.98(12) . ?
Ni1 N11 2.00(13) . ?
Ni1 N10 2.30(14) . ?
Ni2 N808 1.89(19) . ?
Ni2 N801 1.90(19) . ?
Ni2 N22 2.01(13) . ?
Ni2 N21 2.03(12) . ?
Ni2 N20 2.30(12) . ?
Ni3 N806 1.89(18) . ?
Ni3 N30 2.00(13) . ?
Ni3 N32 2.01(13) . ?
Ni3 N31 2.27(14) . ?
Ni4 N42 2.08(14) . ?
Ni4 N803 2.09(14) . ?
Ni4 N40 2.11(14) . ?
Ni4 N41 2.18(13) . ?
Ni4 Cl4 2.28(5) . ?
Cr2 C807 1.98(13) . ?
Cr2 C808 1.99(13) . ?
Cr2 C806 2.01(13) . ?
Cr2 C809 2.04(15) . ?
Cr2 C811 2.06(17) . ?
Cr2 C810 2.07(16) . ?
Ni5 N804 2.07(14) . ?
Ni5 N51 2.07(13) . ?
Ni5 N52 2.08(13) . ?
Ni5 N50 2.18(13) . ?
Ni5 Cl5 2.28(4) . ?
Ni7 N809 2.03(14) . ?
Ni7 N72 2.07(13) . ?
Ni7 N70 2.15(13) . ?
Ni7 Cl7 2.29(5) . ?
Cr1 C802 2.01(13) . ?
Cr1 C800 2.01(13) . ?
Cr1 C801 2.02(13) . ?
Cr1 C804 2.04(16) . ?
Cr1 C805 2.05(18) . ?
Cr1 C803 2.08(16) . ?
Ni6 N62 2.07(14) . ?
Ni6 N810 2.08(15) . ?
Ni6 N61 2.14(16) . ?
Ni6 N60 2.18(14) . ?
Ni6 Cl6 2.28(5) . ?
C801 N801 1.2(2) . ?
C802 N802 1.15(19) . ?
C806 N806 1.2(2) . ?
N12 C106 1.5(2) . ?
C808 N808 1.12(19) . ?
N803 C803 1.15(19) . ?
C807 N807 1.16(19) . ?
N810 C810 1.15(19) . ?
N804 C804 1.14(18) . ?
N50 C501 1.5(2) . ?
N50 C502 1.5(2) . ?
N50 C512 1.5(2) . ?
N20 C204 1.5(2) . ?
N52 C500 1.50(19) . ?
N52 C506 1.5(2) . ?
N51 C504 1.5(2) . ?
N51 C503 1.51(19) . ?
N51 C509 1.5(2) . ?
N72 C701 1.5(2) . ?
N72 C706 1.5(2) . ?
N30 C312 1.6(2) . ?
C809 N809 1.18(19) . ?
C706 C708 1.5(2) . ?
C13 C18 1.4(2) . ?
C13 C14 1.4(2) . ?
C13 B1 1.7(2) . ?
N22 C205 1.5(2) . ?
N42 C406 1.5(2) . ?
C8 C9 1.4(2) . ?
C8 C7 1.4(2) . ?
C2 C3 1.4(2) . ?
C2 C1 1.4(2) . ?
C25 C26 1.4(2) . ?
C25 C30 1.4(2) . ?
C25 B2 1.7(2) . ?
C509 C510 1.5(2) . ?
C509 C511 1.5(2) . ?
C204 C205 1.5(2) . ?
C811 N811 1.2(2) . ?
C59 C58 1.4(2) . ?
C59 C60 1.4(2) . ?
C66 C65 1.4(2) . ?
C66 C61 1.4(2) . ?
C61 C62 1.4(2) . ?
C61 B3 1.7(3) . ?
C68 C69 1.4(2) . ?
C68 C67 1.4(2) . ?
C26 C27 1.4(2) . ?
C36 C35 1.4(2) . ?
C36 C31 1.4(2) . ?
C37 C42 1.4(2) . ?
C37 C38 1.4(2) . ?
C37 B2 1.6(2) . ?
C5 C4 1.4(2) . ?
C5 C6 1.4(2) . ?
C805 N805 1.1(2) . ?
C508 C506 1.5(2) . ?
C15 C16 1.4(2) . ?
C15 C14 1.4(2) . ?
C10 C9 1.4(2) . ?
C10 C11 1.4(3) . ?
C4 C3 1.4(2) . ?
C512 C513 1.5(2) . ?
C41 C40 1.3(2) . ?
C41 C42 1.4(2) . ?
C502 C503 1.5(2) . ?
C19 C24 1.4(2) . ?
C19 C20 1.4(2) . ?
C19 B1 1.7(2) . ?
C31 C32 1.4(2) . ?
C31 B2 1.7(2) . ?
C500 C501 1.5(2) . ?
C49 C50 1.4(2) . ?
C49 C54 1.4(2) . ?
C49 B3 1.6(3) . ?
C7 C12 1.4(2) . ?
C7 B1 1.7(2) . ?
C32 C33 1.4(2) . ?
C30 C29 1.4(2) . ?
C23 C22 1.4(2) . ?
C23 C24 1.4(2) . ?
C12 C11 1.4(2) . ?
C48 C43 1.4(2) . ?
C48 C47 1.4(3) . ?
C1 C6 1.4(2) . ?
C1 B1 1.7(2) . ?
C33 C34 1.4(2) . ?
C63 C64 1.4(2) . ?
C63 C62 1.4(2) . ?
C67 C72 1.4(2) . ?
C67 B3 1.7(2) . ?
C64 C65 1.4(3) . ?
C53 C52 1.4(3) . ?
C53 C54 1.4(2) . ?
C38 C39 1.4(2) . ?
C60 C55 1.4(2) . ?
C69 C70 1.4(3) . ?
C34 C35 1.4(2) . ?
C17 C16 1.4(3) . ?
C17 C18 1.4(3) . ?
C55 C56 1.4(2) . ?
C55 B3 1.7(3) . ?
C72 C71 1.4(3) . ?
C40 C39 1.4(2) . ?
C70 C71 1.3(3) . ?
C58 C57 1.4(2) . ?
C50 C51 1.4(2) . ?
C56 C57 1.4(2) . ?
C43 C44 1.4(2) . ?
C43 B2 1.7(2) . ?
C22 C21 1.4(3) . ?
C27 C28 1.3(3) . ?
C29 C28 1.4(3) . ?
C51 C52 1.4(3) . ?
C44 C45 1.4(3) . ?
C21 C20 1.4(3) . ?
C47 C46 1.4(4) . ?
C45 C46 1.3(4) . ?
B4 C73 1.65(2) . ?
C76 C75 1.38(3) . ?
C76 C77 1.38(3) . ?
C77 C78 1.38(3) . ?
C74 C75 1.38(3) . ?
C74 C73 1.44(3) . ?
C73 C78 1.38(4) . ?
